data_4347890
loop_
_publ_author_name
'Li, Lei-Lei'
'Cao, Gao-Juan'
'Zhao, Jun-Wei'
'He, Huan'
'Yang, Bai-Feng'
'Yang, Guo-Yu'

_publ_section_title
;
 Lanthanide Germanate Cluster Organic Frameworks Based on {Ln8Ge12}
 Clusters: From One-Dimensional Chains to Two-Dimensional Layers and
 Three-Dimensional Frameworks.
;
_journal_issue 11
_journal_name_full 'Inorganic chemistry'
_journal_page_first 5671
_journal_page_last 5683
_journal_paper_doi 10.1021/acs.inorgchem.6b00754
_journal_volume 55
_journal_year 2016
_chemical_formula_moiety '0.5(C108 H168 Ge28 N4 O144 Tb20), 10(O)'
_chemical_formula_sum 'C54 H108 Ge14 N2 O82 Tb10'
_chemical_formula_weight 4702.88
_space_group_crystal_system monoclinic
_space_group_IT_number 14
_space_group_name_Hall '-P 2ybc'
_space_group_name_H-M_alt 'P 1 21/c 1'
_atom_sites_solution_hydrogens geom
_atom_sites_solution_primary direct
_atom_sites_solution_secondary difmap
_audit_creation_date 2016-05-04
_audit_creation_method
;
Olex2 1.2
(compiled 2016.02.19 svn.r3266 for OlexSys, GUI svn.r5155)
;
_cell_angle_alpha 90.00
_cell_angle_beta 115.926(4)
_cell_angle_gamma 90.00
_cell_formula_units_Z 2
_cell_length_a 17.660(5)
_cell_length_b 20.309(5)
_cell_length_c 17.565(5)
_cell_measurement_reflns_used 12158
_cell_measurement_temperature 293(2)
_cell_measurement_theta_max 27.4603
_cell_measurement_theta_min 3.0598
_cell_volume 5666(3)
_computing_cell_refinement 'Bruker XSCANS'
_computing_data_collection 'Bruker XSCANS'
_computing_data_reduction 'Bruker SHELXTL'
_computing_molecular_graphics 'Olex2 (Dolomanov et al., 2009)'
_computing_publication_material 'Olex2 (Dolomanov et al., 2009)'
_computing_structure_refinement 'SHELXL-97 (Sheldrick, 1997)'
_computing_structure_solution 'SHELXS-97 (Sheldrick, 1990)'
_diffrn_ambient_temperature 293(2)
_diffrn_detector_area_resol_mean none
_diffrn_measured_fraction_theta_full 0.982
_diffrn_measured_fraction_theta_max 0.982
_diffrn_measurement_device_type 'Bruker P4'
_diffrn_measurement_method '\w scans'
_diffrn_radiation_monochromator graphite
_diffrn_radiation_type MoK\a
_diffrn_radiation_wavelength 0.71073
_diffrn_reflns_av_R_equivalents 0.0532
_diffrn_reflns_av_unetI/netI 0.0602
_diffrn_reflns_limit_h_max 22
_diffrn_reflns_limit_h_min -19
_diffrn_reflns_limit_k_max 26
_diffrn_reflns_limit_k_min -26
_diffrn_reflns_limit_l_max 22
_diffrn_reflns_limit_l_min -22
_diffrn_reflns_number 43765
_diffrn_reflns_theta_full 27.50
_diffrn_reflns_theta_max 27.50
_diffrn_reflns_theta_min 2.01
_diffrn_source 'fine-focus sealed tube'
_diffrn_standards_decay_% none
_diffrn_standards_interval_count none
_diffrn_standards_interval_time none
_diffrn_standards_number none
_exptl_absorpt_coefficient_mu 9.909
_exptl_absorpt_correction_T_max 0.4087
_exptl_absorpt_correction_T_min 0.1826
_exptl_absorpt_correction_type multi-scan
_exptl_absorpt_process_details SADABS
_exptl_crystal_colour COLOURLESS
_exptl_crystal_density_diffrn 2.757
_exptl_crystal_density_method 'not measured'
_exptl_crystal_description BLOCK
_exptl_crystal_F_000 4400
_exptl_crystal_size_max 0.26
_exptl_crystal_size_mid 0.17
_exptl_crystal_size_min 0.11
_refine_diff_density_max 2.346
_refine_diff_density_min -2.200
_refine_diff_density_rms 0.306
_refine_ls_extinction_method none
_refine_ls_goodness_of_fit_ref 1.078
_refine_ls_hydrogen_treatment constr
_refine_ls_matrix_type full
_refine_ls_number_parameters 739
_refine_ls_number_reflns 12759
_refine_ls_number_restraints 2442
_refine_ls_restrained_S_all 1.014
_refine_ls_R_factor_all 0.0728
_refine_ls_R_factor_gt 0.0547
_refine_ls_shift/su_max 0.002
_refine_ls_shift/su_mean 0.000
_refine_ls_structure_factor_coef Fsqd
_refine_ls_weighting_details 'calc w=1/[\s^2^(Fo^2^)+(0.0750P)^2^+26.2811P] where P=(Fo^2^+2Fc^2^)/3'
_refine_ls_weighting_scheme calc
_refine_ls_wR_factor_gt 0.1355
_refine_ls_wR_factor_ref 0.1504
_reflns_number_gt 10228
_reflns_number_total 12759
_reflns_threshold_expression >2sigma(I)
_cod_data_source_file ic6b00754_si_010.cif
_cod_data_source_block 9
_cod_depositor_comments
;
The following automatic conversions were performed:

data item '_exptl_absorpt_correction_type' value 'MULTI-SCAN' was
changed to 'multi-scan' in accordance with the
/home/saulius/struct/COD-crude-data/automatic-downloads/DataCite-retrospective/ACS/depositions/lib/dictionaries/cif_core.dic
dictionary named 'cif_core.dic' version 2.4.2 last updated on
2011-04-26.

Automatic conversion script
Id: cif_fix_values 6909 2019-04-08 15:41:33Z antanas 
;
_cod_original_sg_symbol_H-M P2(1)/c
_cod_database_code 4347890
_olex2_refinement_description
;
1. Fixed Uiso
 At 1.2 times of:
  All C(H) groups, All C(H,H) groups, All O(H,H) groups
2. Uiso/Uaniso restraints and constraints
All non-hydrogen atoms have similar U: within 3.8A with sigma of 0.02 and sigma
for terminal atoms of 0.04
3. Others
 Fixed Sof: Tb2(0.9) Tb2'(0.1)
4.a Riding coordinates:
 O1W(H1A,H1B), O2W(H2A,H2B), O3W(H3A,H3B), O4W(H4A,H4B), O5W(H5A,H5B)
4.b Secondary CH2 refined with riding coordinates:
 C1(H1C,H1D), C2(H2C,H2D), C4(H4C,H4D), C5(H5D,H5C), C7(H7A,H7B), C8(H8A,H8B),
 C10(H10A,H10B), C11(H11A,H11B), C13(H13A,H13B), C14(H14A,H14B), C16(H16A,H16B),
  C17(H17A,H17B), C19(H19A,H19B), C20(H20A,H20B)
4.c Aromatic/amide H refined with riding coordinates:
 C24(H24), C25(H25), C26(H26), C27(H27)
;
_olex2_submission_special_instructions 'No special instructions were received'

loop_
_space_group_symop_id
_space_group_symop_operation_xyz
1 'x, y, z'
2 '-x, y+1/2, -z+1/2'
3 '-x, -y, -z'
4 'x, -y-1/2, z-1/2'

loop_
_atom_site_label
_atom_site_type_symbol
_atom_site_fract_x
_atom_site_fract_y
_atom_site_fract_z
_atom_site_U_iso_or_equiv
_atom_site_adp_type
_atom_site_occupancy
_atom_site_calc_flag
_atom_site_refinement_flags_posn
_atom_site_refinement_flags_adp
Ge1 Ge 0.49707(6) 0.71853(4) 0.98554(6) 0.0261(2) Uani 1 d . U
Ge2 Ge 0.62941(6) 0.66531(5) 1.16818(6) 0.0260(2) Uani 1 d . U
Ge3 Ge 0.58144(6) 0.55573(4) 1.27231(5) 0.0250(2) Uani 1 d . U
Ge4 Ge 0.39356(6) 0.49379(5) 1.18791(6) 0.0253(2) Uani 1 d . U
Ge5 Ge 0.25971(6) 0.54691(5) 1.00613(6) 0.0265(2) Uani 1 d . U
Ge6 Ge 0.30528(6) 0.65906(5) 0.90189(6) 0.0268(2) Uani 1 d . U
Ge7 Ge 0.21585(8) 0.60264(6) 0.61896(7) 0.0398(3) Uani 1 d . U
Tb1 Tb 0.41903(3) 0.65208(2) 1.12087(3) 0.03289(12) Uani 1 d . U
Tb2 Tb 0.06368(4) 0.49629(3) 0.64092(4) 0.02965(15) Uani 0.90 d . U
Tb3 Tb 0.28663(3) 0.50272(2) 0.81464(2) 0.02375(11) Uani 1 d . U
Tb4 Tb 0.33159(3) 0.38983(2) 0.99830(2) 0.02534(11) Uani 1 d . U
Tb5 Tb 0.54731(3) 0.38551(2) 1.18817(2) 0.02464(11) Uani 1 d . U
Tb2' Tb 0.0757(5) 0.5244(4) 0.6308(4) 0.0414(14) Uani 0.10 d . U
N1 N -0.0107(6) 0.4440(5) 0.7323(6) 0.0445(19) Uani 1 d . U
O1 O 0.5352(4) 0.7072(3) 1.0983(4) 0.0333(14) Uani 1 d . U
O2 O 0.5694(4) 0.6345(3) 1.2230(4) 0.0292(13) Uani 1 d . U
O3 O 0.4705(4) 0.5543(4) 1.2416(4) 0.0401(15) Uani 1 d . U
O4 O 0.3287(4) 0.5569(3) 1.1169(4) 0.0317(13) Uani 1 d . U
O5 O 0.2914(4) 0.6293(3) 0.9914(4) 0.0308(13) Uani 1 d . U
O6 O 0.3930(4) 0.7080(3) 0.9721(4) 0.0354(14) Uani 1 d . U
O7 O 0.5336(4) 0.6533(3) 0.9471(4) 0.0308(13) Uani 1 d . U
O8 O 0.6446(4) 0.5947(3) 1.1203(4) 0.0278(12) Uani 1 d . U
O9 O 0.5993(4) 0.4916(3) 1.2164(4) 0.0281(13) Uani 1 d . U
O10 O 0.4203(4) 0.4416(3) 1.1259(4) 0.0303(13) Uani 1 d . U
O11 O 0.3030(4) 0.4986(3) 0.9542(4) 0.0272(12) Uani 1 d . U
O12 O 0.3495(4) 0.6041(3) 0.8571(4) 0.0281(12) Uani 1 d . U
O13 O 0.4100(5) 0.7261(3) 0.8114(5) 0.0456(17) Uani 1 d . U
O14 O 0.3908(6) 0.8125(4) 0.7281(5) 0.059(2) Uani 1 d . U
O15 O 0.6803(4) 0.7133(3) 1.0744(4) 0.0352(14) Uani 1 d . U
O16 O 0.7695(6) 0.7897(4) 1.0794(5) 0.066(3) Uani 1 d . U
O17 O 0.7308(4) 0.5745(3) 1.2989(4) 0.0342(14) Uani 1 d . U
O18 O 0.8512(4) 0.5655(4) 1.4159(4) 0.0376(16) Uani 1 d . U
O19 O 0.5423(8) 0.3922(8) 1.4290(7) 0.117(4) Uani 1 d . U
O20 O 0.5132(6) 0.4221(5) 1.3005(5) 0.0585(19) Uani 1 d . U
O21 O 0.2461(4) 0.4402(3) 1.0559(4) 0.0351(14) Uani 1 d . U
O22 O 0.1478(5) 0.3815(5) 1.0717(6) 0.059(2) Uani 1 d . U
O23 O 0.1887(4) 0.5836(3) 0.8321(4) 0.0365(14) Uani 1 d . U
O24 O 0.0624(5) 0.5921(4) 0.7215(4) 0.0442(16) Uani 1 d . U
O25 O 0.0432(6) 0.5645(5) 0.5212(5) 0.0587(19) Uani 1 d . U
O26 O -0.0096(5) 0.6155(4) 0.4002(5) 0.054(2) Uani 1 d . U
O27 O 0.1823(4) 0.3846(4) 0.8864(4) 0.0388(15) Uani 1 d . U
O28 O 0.1518(4) 0.4473(3) 0.7720(4) 0.0367(15) Uani 1 d . U
O29 O 0.2153(6) 0.5635(5) 0.5273(5) 0.057(2) Uani 1 d . U
O30 O 0.1953(4) 0.5491(3) 0.6826(4) 0.0351(14) Uani 1 d . U
O31 O 0.3257(5) 0.6256(4) 0.6703(4) 0.0445(18) Uani 1 d . U
O1W O 0.4654(4) 0.5667(3) 1.0557(4) 0.0331(14) Uani 1 d . U
H1A H 0.4340 0.5378 1.0215 0.040 Uiso 1 d R .
H1B H 0.5152 0.5609 1.0612 0.040 Uiso 1 d R .
O2W O 0.3682(8) 0.7619(5) 1.1000(7) 0.094(3) Uani 1 d . U
H2A H 0.4010 0.7900 1.1346 0.112 Uiso 1 d R .
H2B H 0.3407 0.7813 1.0530 0.112 Uiso 1 d R .
O3W O 0.4465(7) 0.3039(5) 1.2147(7) 0.079(3) Uani 1 d . U
H3A H 0.4472 0.2810 1.2555 0.095 Uiso 1 d R .
H3B H 0.3977 0.3015 1.1737 0.095 Uiso 1 d R .
O4W O 0.2774(5) 0.3022(4) 1.0610(5) 0.0493(19) Uani 1 d . U
H4A H 0.2842 0.2632 1.0802 0.059 Uiso 1 d R .
H4B H 0.2400 0.3206 1.0720 0.059 Uiso 1 d R .
O5W O -0.0778(5) 0.5352(4) 0.5813(5) 0.0464(17) Uani 1 d . U
H5A H -0.1019 0.5461 0.5294 0.056 Uiso 1 d R .
H5B H -0.1012 0.5560 0.6074 0.056 Uiso 1 d R .
O6W O 0.0484(9) 0.3654(8) 0.1573(10) 0.128(6) Uani 1 d . U
O7W O 0.7016(12) 0.3714(17) 0.5454(13) 0.294(19) Uani 1 d . U
O8W O 0.9421(11) 0.7329(8) 0.2966(12) 0.148(6) Uani 1 d . U
O9W O 0.8548(10) 0.9036(7) 0.1689(8) 0.116(5) Uani 1 d . U
O10W O 0.9457(14) 0.7893(10) 0.1290(14) 0.201(7) Uani 1 d . U
C1 C 0.5169(7) 0.8050(4) 0.9532(6) 0.036(2) Uani 1 d . U
H1C H 0.5298 0.8349 1.0003 0.044 Uiso 1 calc R .
H1D H 0.5656 0.8033 0.9414 0.044 Uiso 1 calc R .
C2 C 0.4415(8) 0.8321(5) 0.8752(6) 0.041(2) Uani 1 d . U
H2C H 0.3947 0.8388 0.8893 0.049 Uiso 1 calc R .
H2D H 0.4565 0.8745 0.8603 0.049 Uiso 1 calc R .
C3 C 0.4140(7) 0.7866(5) 0.7998(6) 0.037(2) Uani 1 d . U
C4 C 0.7183(7) 0.7212(5) 1.2420(6) 0.037(2) Uani 1 d . U
H4C H 0.7052 0.7366 1.2872 0.045 Uiso 1 calc R .
H4D H 0.7701 0.6959 1.2675 0.045 Uiso 1 calc R .
C5 C 0.7317(8) 0.7804(6) 1.1958(6) 0.045(2) Uani 1 d . U
H5D H 0.6878 0.8127 1.1856 0.054 Uiso 1 calc R .
H5C H 0.7855 0.8008 1.2310 0.054 Uiso 1 calc R .
C6 C 0.7301(7) 0.7597(5) 1.1121(7) 0.040(2) Uani 1 d . U
C7 C 0.6403(6) 0.5594(5) 1.3943(6) 0.0360(19) Uani 1 d . U
H7A H 0.6045 0.5810 1.4157 0.043 Uiso 1 calc R .
H7B H 0.6501 0.5148 1.4163 0.043 Uiso 1 calc R .
C8 C 0.7253(7) 0.5960(6) 1.4280(6) 0.046(2) Uani 1 d . U
H8A H 0.7153 0.6431 1.4241 0.055 Uiso 1 calc R .
H8B H 0.7585 0.5849 1.4872 0.055 Uiso 1 calc R .
C9 C 0.7735(6) 0.5778(5) 1.3786(6) 0.0334(19) Uani 1 d . U
C10 C 0.3479(7) 0.4590(6) 1.2616(7) 0.045(2) Uani 1 d . U
H10A H 0.3040 0.4883 1.2603 0.054 Uiso 1 calc R .
H10B H 0.3222 0.4165 1.2399 0.054 Uiso 1 calc R .
C11 C 0.4135(8) 0.4506(7) 1.3531(7) 0.052(3) Uani 1 d . U
H11A H 0.3898 0.4240 1.3832 0.063 Uiso 1 calc R .
H11B H 0.4271 0.4934 1.3801 0.063 Uiso 1 calc R .
C12 C 0.4948(8) 0.4177(7) 1.3599(7) 0.053(2) Uani 1 d . U
C13 C 0.1421(7) 0.5441(6) 0.9821(7) 0.042(2) Uani 1 d . U
H13A H 0.1240 0.5879 0.9887 0.050 Uiso 1 calc R .
H13B H 0.1093 0.5309 0.9236 0.050 Uiso 1 calc R .
C14 C 0.1240(8) 0.4959(6) 1.0404(8) 0.049(2) Uani 1 d . U
H14A H 0.1365 0.5174 1.0939 0.059 Uiso 1 calc R .
H14B H 0.0647 0.4844 1.0143 0.059 Uiso 1 calc R .
C15 C 0.1767(7) 0.4330(6) 1.0568(7) 0.042(2) Uani 1 d . U
C16 C 0.2158(6) 0.7181(5) 0.8302(6) 0.039(2) Uani 1 d . U
H16A H 0.2198 0.7587 0.8608 0.047 Uiso 1 calc R .
H16B H 0.2239 0.7289 0.7804 0.047 Uiso 1 calc R .
C17 C 0.1273(7) 0.6891(5) 0.8018(7) 0.048(3) Uani 1 d . U
H17A H 0.1095 0.6956 0.8462 0.058 Uiso 1 calc R .
H17B H 0.0882 0.7123 0.7518 0.058 Uiso 1 calc R .
C18 C 0.1247(6) 0.6163(5) 0.7820(6) 0.0366(19) Uani 1 d . U
C19 C 0.1514(8) 0.6830(6) 0.5897(8) 0.054(3) Uani 1 d . U
H19A H 0.1457 0.6982 0.6393 0.065 Uiso 1 calc R .
H19B H 0.1833 0.7160 0.5763 0.065 Uiso 1 calc R .
C20 C 0.0670(11) 0.6792(8) 0.5188(11) 0.100(4) Uani 1 d . U
H20A H 0.0282 0.6976 0.5387 0.120 Uiso 1 calc R .
H20B H 0.0667 0.7087 0.4753 0.120 Uiso 1 calc R .
C21 C 0.0308(8) 0.6171(6) 0.4772(7) 0.049(2) Uani 1 d . U
C22 C 0.1312(6) 0.4120(5) 0.8218(6) 0.0350(18) Uani 1 d . U
C23 C 0.0411(7) 0.4084(6) 0.8008(6) 0.041(2) Uani 1 d . U
C24 C 0.0117(8) 0.3704(6) 0.8476(8) 0.054(3) Uani 1 d . U
H24 H 0.0499 0.3477 0.8948 0.065 Uiso 1 calc R .
C25 C -0.0730(8) 0.3656(7) 0.8255(9) 0.059(3) Uani 1 d . U
H25 H -0.0934 0.3398 0.8562 0.071 Uiso 1 calc R .
C26 C -0.1269(9) 0.4015(7) 0.7542(9) 0.065(3) Uani 1 d . U
H26 H -0.1848 0.4002 0.7364 0.078 Uiso 1 calc R .
C27 C -0.0929(8) 0.4393(6) 0.7102(8) 0.054(3) Uani 1 d . U
H27 H -0.1297 0.4625 0.6628 0.065 Uiso 1 calc R .

loop_
_atom_site_aniso_label
_atom_site_aniso_U_11
_atom_site_aniso_U_22
_atom_site_aniso_U_33
_atom_site_aniso_U_23
_atom_site_aniso_U_13
_atom_site_aniso_U_12
Ge1 0.0323(5) 0.0228(4) 0.0234(4) 0.0013(3) 0.0123(4) 0.0019(4)
Ge2 0.0276(5) 0.0268(5) 0.0217(4) -0.0016(3) 0.0089(4) 0.0000(4)
Ge3 0.0273(5) 0.0274(5) 0.0186(4) 0.0005(3) 0.0086(4) 0.0038(4)
Ge4 0.0266(5) 0.0292(5) 0.0224(4) 0.0019(3) 0.0128(4) 0.0022(4)
Ge5 0.0235(5) 0.0331(5) 0.0231(4) 0.0004(3) 0.0103(4) 0.0031(4)
Ge6 0.0294(5) 0.0291(5) 0.0213(4) 0.0031(3) 0.0107(4) 0.0080(4)
Ge7 0.0398(6) 0.0431(6) 0.0333(5) 0.0092(4) 0.0129(5) 0.0040(5)
Tb1 0.0313(3) 0.0332(2) 0.0336(2) -0.00796(17) 0.0137(2) 0.00134(19)
Tb2 0.0231(3) 0.0368(4) 0.0249(3) 0.0013(2) 0.0066(2) 0.0026(3)
Tb3 0.0238(2) 0.0271(2) 0.01912(19) 0.00161(14) 0.00827(17) 0.00357(16)
Tb4 0.0270(2) 0.0272(2) 0.0215(2) 0.00123(14) 0.01036(17) 0.00003(16)
Tb5 0.0268(2) 0.0254(2) 0.02072(19) 0.00151(14) 0.00939(17) 0.00202(16)
Tb2' 0.036(3) 0.047(3) 0.034(3) -0.005(3) 0.008(2) 0.002(3)
N1 0.032(4) 0.054(4) 0.043(4) 0.000(3) 0.012(3) -0.004(3)
O1 0.038(3) 0.032(3) 0.029(3) 0.001(2) 0.014(2) 0.006(3)
O2 0.028(3) 0.036(3) 0.021(2) 0.006(2) 0.008(2) 0.009(2)
O3 0.035(3) 0.047(3) 0.038(3) -0.016(3) 0.017(3) 0.002(3)
O4 0.032(3) 0.036(3) 0.026(3) -0.002(2) 0.012(2) 0.004(3)
O5 0.033(3) 0.034(3) 0.024(3) 0.001(2) 0.012(2) 0.006(2)
O6 0.039(3) 0.039(3) 0.030(3) -0.008(2) 0.018(2) 0.003(3)
O7 0.032(3) 0.032(3) 0.022(3) -0.002(2) 0.006(2) 0.003(2)
O8 0.036(3) 0.027(3) 0.022(2) 0.004(2) 0.014(2) 0.000(2)
O9 0.026(3) 0.031(3) 0.029(3) -0.001(2) 0.013(2) -0.001(2)
O10 0.029(3) 0.038(3) 0.021(2) -0.005(2) 0.008(2) -0.002(2)
O11 0.034(3) 0.028(3) 0.022(2) -0.001(2) 0.015(2) 0.004(2)
O12 0.033(3) 0.028(3) 0.026(2) -0.001(2) 0.014(2) 0.004(2)
O13 0.055(4) 0.028(3) 0.044(3) 0.002(3) 0.012(3) 0.002(3)
O14 0.088(6) 0.048(4) 0.037(4) 0.003(3) 0.025(4) -0.020(4)
O15 0.038(3) 0.030(3) 0.036(3) -0.002(2) 0.015(3) -0.003(3)
O16 0.088(7) 0.061(5) 0.053(5) -0.001(4) 0.033(5) -0.036(5)
O17 0.036(3) 0.041(3) 0.023(3) 0.000(2) 0.010(2) 0.005(3)
O18 0.026(3) 0.052(4) 0.027(3) -0.006(3) 0.005(3) 0.004(3)
O19 0.087(8) 0.186(12) 0.071(7) 0.054(7) 0.028(6) 0.055(8)
O20 0.056(4) 0.079(4) 0.042(3) 0.004(3) 0.024(3) 0.007(4)
O21 0.033(3) 0.043(3) 0.038(3) -0.001(3) 0.024(3) -0.003(3)
O22 0.049(5) 0.069(5) 0.074(5) 0.006(4) 0.040(4) -0.012(4)
O23 0.036(3) 0.039(3) 0.031(3) -0.004(2) 0.012(2) 0.010(3)
O24 0.032(3) 0.052(4) 0.039(3) -0.009(3) 0.007(3) 0.007(3)
O25 0.053(4) 0.069(4) 0.052(4) 0.014(3) 0.021(3) 0.013(3)
O26 0.045(4) 0.064(5) 0.036(4) 0.004(3) 0.003(3) -0.002(4)
O27 0.032(3) 0.044(3) 0.038(3) 0.001(3) 0.013(3) -0.004(3)
O28 0.029(3) 0.042(3) 0.032(3) -0.001(2) 0.008(2) -0.001(3)
O29 0.055(5) 0.075(5) 0.047(4) -0.002(4) 0.028(4) -0.004(4)
O30 0.033(3) 0.042(3) 0.028(3) 0.004(2) 0.012(2) 0.013(3)
O31 0.039(4) 0.045(4) 0.037(3) 0.012(3) 0.006(3) -0.007(3)
O1W 0.031(3) 0.038(3) 0.030(3) -0.004(3) 0.013(3) 0.002(3)
O2W 0.159(9) 0.066(6) 0.074(6) 0.018(5) 0.068(6) 0.055(6)
O3W 0.086(7) 0.081(7) 0.074(6) 0.027(5) 0.037(5) 0.000(5)
O4W 0.058(5) 0.048(4) 0.053(4) 0.006(3) 0.035(4) -0.006(4)
O5W 0.038(4) 0.060(4) 0.034(3) -0.002(3) 0.010(3) 0.012(3)
O6W 0.098(10) 0.168(14) 0.139(12) 0.072(11) 0.071(10) 0.037(9)
O7W 0.108(15) 0.56(5) 0.171(19) 0.22(3) 0.026(13) -0.03(2)
O8W 0.167(13) 0.108(11) 0.183(14) 0.016(10) 0.090(11) 0.025(9)
O9W 0.154(11) 0.115(9) 0.098(9) -0.007(7) 0.073(8) -0.067(8)
O10W 0.196(13) 0.148(12) 0.200(13) -0.007(11) 0.033(11) -0.014(11)
C1 0.045(4) 0.024(4) 0.033(4) 0.001(3) 0.011(3) -0.008(3)
C2 0.061(5) 0.030(4) 0.031(4) -0.006(3) 0.021(4) -0.003(4)
C3 0.042(5) 0.037(4) 0.034(4) 0.004(3) 0.018(4) -0.003(4)
C4 0.045(4) 0.034(4) 0.030(4) -0.002(3) 0.013(3) -0.001(4)
C5 0.048(5) 0.046(5) 0.035(4) -0.010(4) 0.013(4) -0.018(4)
C6 0.044(5) 0.032(4) 0.039(4) -0.003(4) 0.013(4) -0.007(4)
C7 0.033(4) 0.048(4) 0.023(3) 0.000(3) 0.009(3) 0.005(4)
C8 0.035(5) 0.061(5) 0.031(4) -0.010(4) 0.005(4) 0.004(4)
C9 0.030(4) 0.042(4) 0.025(4) -0.001(3) 0.008(3) 0.006(4)
C10 0.040(4) 0.059(5) 0.040(4) 0.010(4) 0.022(4) -0.004(4)
C11 0.058(6) 0.064(6) 0.034(4) 0.009(4) 0.019(4) 0.006(5)
C12 0.050(5) 0.065(5) 0.040(4) 0.017(4) 0.017(4) 0.005(4)
C13 0.033(4) 0.050(5) 0.043(4) 0.006(4) 0.017(4) 0.010(4)
C14 0.035(5) 0.058(6) 0.057(5) 0.005(4) 0.023(4) 0.007(4)
C15 0.041(4) 0.051(4) 0.041(4) -0.002(4) 0.025(3) 0.001(4)
C16 0.039(4) 0.033(4) 0.034(4) 0.005(3) 0.006(4) 0.009(4)
C17 0.040(5) 0.043(5) 0.046(5) 0.000(4) 0.005(4) 0.016(4)
C18 0.030(4) 0.045(4) 0.031(3) -0.001(3) 0.010(3) 0.011(3)
C19 0.051(5) 0.050(5) 0.049(5) 0.007(4) 0.011(4) -0.001(4)
C20 0.081(7) 0.074(6) 0.082(6) -0.011(6) -0.023(6) 0.009(6)
C21 0.042(5) 0.046(5) 0.045(4) 0.004(4) 0.007(4) 0.008(4)
C22 0.033(4) 0.042(4) 0.035(4) 0.003(3) 0.019(3) 0.007(3)
C23 0.036(4) 0.047(4) 0.036(4) 0.000(4) 0.013(4) 0.003(4)
C24 0.044(5) 0.059(5) 0.053(5) 0.007(4) 0.016(4) -0.009(4)
C25 0.037(5) 0.073(6) 0.069(6) 0.009(5) 0.024(5) -0.004(5)
C26 0.045(6) 0.071(6) 0.064(6) 0.006(5) 0.011(5) -0.011(5)
C27 0.037(5) 0.063(5) 0.053(5) 0.013(4) 0.011(4) -0.001(4)

loop_
_atom_type_symbol
_atom_type_description
_atom_type_scat_dispersion_real
_atom_type_scat_dispersion_imag
_atom_type_scat_source
H H 0.0000 0.0000 'International Tables Vol C Tables 4.2.6.8 and 6.1.1.4'
C C 0.0033 0.0016 'International Tables Vol C Tables 4.2.6.8 and 6.1.1.4'
N N 0.0061 0.0033 'International Tables Vol C Tables 4.2.6.8 and 6.1.1.4'
O O 0.0106 0.0060 'International Tables Vol C Tables 4.2.6.8 and 6.1.1.4'
Ge Ge 0.1547 1.8001 'International Tables Vol C Tables 4.2.6.8 and 6.1.1.4'
Tb Tb -0.1723 4.1537 'International Tables Vol C Tables 4.2.6.8 and 6.1.1.4'

loop_
_geom_angle_atom_site_label_1
_geom_angle_atom_site_label_2
_geom_angle_atom_site_label_3
_geom_angle
_geom_angle_site_symmetry_1
_geom_angle_site_symmetry_3
O1 Ge1 C1 114.3(4) . .
O6 Ge1 O1 89.9(3) . .
O6 Ge1 C1 112.7(4) . .
O7 Ge1 O1 107.8(3) . .
O7 Ge1 O6 113.5(3) . .
O7 Ge1 C1 115.8(4) . .
Tb1 Ge2 Tb4 111.23(3) . 3_667
O1 Ge2 Tb1 44.9(2) . .
O1 Ge2 Tb4 92.5(2) . 3_667
O1 Ge2 O2 86.8(3) . .
O1 Ge2 C4 115.1(4) . .
O2 Ge2 Tb1 44.51(19) . .
O2 Ge2 Tb4 135.1(2) . 3_667
O2 Ge2 C4 109.9(4) . .
O8 Ge2 Tb1 101.4(2) . .
O8 Ge2 Tb4 36.69(19) . 3_667
O8 Ge2 O1 110.7(3) . .
O8 Ge2 O2 102.7(3) . .
O8 Ge2 C4 124.2(4) . .
C4 Ge2 Tb1 133.6(3) . .
C4 Ge2 Tb4 110.9(3) . 3_667
O2 Ge3 O3 89.1(3) . .
O2 Ge3 C7 113.3(4) . .
O3 Ge3 C7 108.8(4) . .
O9 Ge3 O2 114.1(3) . .
O9 Ge3 O3 105.2(3) . .
O9 Ge3 C7 120.8(4) . .
O3 Ge4 O4 89.0(3) . .
O3 Ge4 C10 110.2(4) . .
O4 Ge4 C10 113.4(4) . .
O10 Ge4 O3 113.8(3) . .
O10 Ge4 O4 105.4(3) . .
O10 Ge4 C10 120.5(4) . .
Tb1 Ge5 Tb4 112.32(3) . .
O4 Ge5 Tb1 45.2(2) . .
O4 Ge5 Tb4 93.5(2) . .
O4 Ge5 O5 86.8(3) . .
O4 Ge5 C13 113.2(4) . .
O5 Ge5 Tb1 44.00(19) . .
O5 Ge5 Tb4 134.6(2) . .
O5 Ge5 C13 111.4(4) . .
O11 Ge5 Tb1 103.1(2) . .
O11 Ge5 Tb4 37.0(2) . .
O11 Ge5 O4 112.9(3) . .
O11 Ge5 O5 102.3(3) . .
O11 Ge5 C13 123.3(4) . .
C13 Ge5 Tb1 132.8(4) . .
C13 Ge5 Tb4 110.0(3) . .
Tb1 Ge6 Tb3 110.35(3) . .
O5 Ge6 Tb1 41.7(2) . .
O5 Ge6 Tb3 93.2(2) . .
O5 Ge6 C16 113.0(4) . .
O6 Ge6 Tb1 49.9(2) . .
O6 Ge6 Tb3 133.9(2) . .
O6 Ge6 O5 89.5(3) . .
O6 Ge6 C16 108.4(4) . .
O12 Ge6 Tb1 108.6(2) . .
O12 Ge6 Tb3 35.7(2) . .
O12 Ge6 O5 116.1(3) . .
O12 Ge6 O6 104.1(3) . .
O12 Ge6 C16 120.1(4) . .
C16 Ge6 Tb1 130.9(3) . .
C16 Ge6 Tb3 112.6(3) . .
O29 Ge7 Tb2' 98.4(3) . .
O29 Ge7 O31 98.4(4) . .
O29 Ge7 C19 111.4(5) . .
O30 Ge7 Tb2' 37.5(3) . .
O30 Ge7 O29 112.7(4) . .
O30 Ge7 O31 109.0(3) . .
O30 Ge7 C19 116.4(5) . .
O31 Ge7 Tb2' 146.5(3) . .
O31 Ge7 C19 107.1(5) . .
C19 Ge7 Tb2' 93.3(4) . .
Ge2 Tb1 Ge6 107.70(3) . .
Ge5 Tb1 Ge2 135.81(3) . .
Ge5 Tb1 Ge6 56.11(2) . .
O1 Tb1 Ge2 30.19(14) . .
O1 Tb1 Ge5 134.93(15) . .
O1 Tb1 Ge6 85.66(14) . .
O1 Tb1 O3 115.1(2) . .
O1 Tb1 O6 57.7(2) . .
O2 Tb1 Ge2 30.86(14) . .
O2 Tb1 Ge5 132.84(15) . .
O2 Tb1 Ge6 135.99(14) . .
O2 Tb1 O1 59.5(2) . .
O2 Tb1 O3 56.9(2) . .
O2 Tb1 O6 115.7(2) . .
O3 Tb1 Ge2 84.96(15) . .
O3 Tb1 Ge5 84.99(15) . .
O3 Tb1 Ge6 135.88(14) . .
O4 Tb1 Ge2 132.72(15) . .
O4 Tb1 Ge5 30.87(14) . .
O4 Tb1 Ge6 86.98(14) . .
O4 Tb1 O1 154.0(2) . .
O4 Tb1 O2 112.1(2) . .
O4 Tb1 O3 56.9(2) . .
O4 Tb1 O6 117.7(2) . .
O5 Tb1 Ge2 134.20(15) . .
O5 Tb1 Ge5 31.09(15) . .
O5 Tb1 Ge6 29.26(15) . .
O5 Tb1 O1 114.9(2) . .
O5 Tb1 O2 154.1(2) . .
O5 Tb1 O3 116.1(2) . .
O5 Tb1 O4 60.5(2) . .
O5 Tb1 O6 58.8(2) . .
O6 Tb1 Ge2 84.83(15) . .
O6 Tb1 Ge5 86.79(15) . .
O6 Tb1 Ge6 30.70(15) . .
O6 Tb1 O3 155.31(19) . .
O14 Tb1 Ge2 112.4(3) 4_576 .
O14 Tb1 Ge5 105.5(3) 4_576 .
O14 Tb1 Ge6 132.5(2) 4_576 .
O14 Tb1 O1 118.7(3) 4_576 .
O14 Tb1 O2 90.0(3) 4_576 .
O14 Tb1 O3 73.0(2) 4_576 .
O14 Tb1 O4 84.2(3) 4_576 .
O14 Tb1 O5 112.6(3) 4_576 .
O14 Tb1 O6 131.7(2) 4_576 .
O14 Tb1 O1W 150.2(3) 4_576 .
O14 Tb1 O2W 67.9(3) 4_576 .
O1W Tb1 Ge2 67.41(17) . .
O1W Tb1 Ge5 68.40(17) . .
O1W Tb1 Ge6 69.86(15) . .
O1W Tb1 O1 77.0(2) . .
O1W Tb1 O2 76.3(2) . .
O1W Tb1 O3 77.3(2) . .
O1W Tb1 O4 77.0(2) . .
O1W Tb1 O5 77.8(2) . .
O1W Tb1 O6 78.0(2) . .
O2W Tb1 Ge2 105.0(3) . .
O2W Tb1 Ge5 109.8(3) . .
O2W Tb1 Ge6 78.1(3) . .
O2W Tb1 O1 80.6(3) . .
O2W Tb1 O2 117.2(4) . .
O2W Tb1 O3 140.6(3) . .
O2W Tb1 O4 122.1(4) . .
O2W Tb1 O5 84.3(4) . .
O2W Tb1 O6 64.0(3) . .
O2W Tb1 O1W 141.9(3) . .
Tb2' Tb2 Tb3 81.0(6) . .
Tb2' Tb2 N1 143.0(7) . .
Tb2' Tb2 O18 90.3(7) . 3_667
Tb2' Tb2 O24 63.1(7) . .
Tb2' Tb2 O25 37.9(6) . .
Tb2' Tb2 O25 104.5(6) . 3_566
Tb2' Tb2 O26 148.6(7) . 3_566
Tb2' Tb2 O28 118.3(6) . .
Tb2' Tb2 O30 45.8(6) . .
Tb2' Tb2 O5W 89.7(7) . .
N1 Tb2 Tb3 98.02(19) . .
N1 Tb2 O25 98.0(3) . 3_566
O18 Tb2 Tb3 75.05(15) 3_667 .
O18 Tb2 N1 125.4(3) 3_667 .
O18 Tb2 O25 68.9(2) 3_667 3_566
O24 Tb2 Tb3 76.84(17) . .
O24 Tb2 N1 80.6(3) . .
O24 Tb2 O18 143.9(2) . 3_667
O24 Tb2 O25 90.7(3) . .
O24 Tb2 O25 138.3(2) . 3_566
O24 Tb2 O26 145.0(3) . 3_566
O25 Tb2 Tb3 113.0(2) . .
O25 Tb2 Tb3 143.45(17) 3_566 .
O25 Tb2 N1 145.0(3) . .
O25 Tb2 O18 80.0(3) . 3_667
O25 Tb2 O25 66.7(3) . 3_566
O25 Tb2 O26 112.7(3) . 3_566
O26 Tb2 Tb3 113.86(18) 3_566 .
O26 Tb2 N1 65.3(3) 3_566 .
O26 Tb2 O18 68.8(3) 3_566 3_667
O26 Tb2 O25 46.8(2) 3_566 3_566
O28 Tb2 Tb3 38.62(17) . .
O28 Tb2 N1 62.5(3) . .
O28 Tb2 O18 85.6(2) . 3_667
O28 Tb2 O24 86.5(2) . .
O28 Tb2 O25 151.2(3) . .
O28 Tb2 O25 130.0(2) . 3_566
O28 Tb2 O26 84.5(2) . 3_566
O28 Tb2 O30 75.5(2) . .
O28 Tb2 O5W 133.3(3) . .
O30 Tb2 Tb3 36.90(15) . .
O30 Tb2 N1 131.5(2) . .
O30 Tb2 O18 70.6(2) . 3_667
O30 Tb2 O24 73.3(2) . .
O30 Tb2 O25 128.5(2) . 3_566
O30 Tb2 O25 76.2(3) . .
O30 Tb2 O26 135.7(3) . 3_566
O30 Tb2 O5W 133.2(3) . .
O5W Tb2 Tb3 149.78(18) . .
O5W Tb2 N1 72.7(3) . .
O5W Tb2 O18 134.0(2) . 3_667
O5W Tb2 O24 73.3(2) . .
O5W Tb2 O25 66.7(2) . 3_566
O5W Tb2 O25 72.4(3) . .
O5W Tb2 O26 88.8(3) . 3_566
Ge6 Tb3 Tb4 103.62(3) . .
Ge6 Tb3 Tb5 61.72(2) . 3_667
Ge6 Tb3 Tb2' 98.04(11) . .
Tb5 Tb3 Tb4 120.811(17) 3_667 .
Tb5 Tb3 Tb2' 114.18(13) 3_667 .
Tb2' Tb3 Tb4 124.85(13) . .
O8 Tb3 Ge6 128.87(15) 3_667 .
O8 Tb3 Tb4 36.27(15) 3_667 .
O8 Tb3 Tb5 106.14(16) 3_667 3_667
O8 Tb3 Tb2' 128.99(19) 3_667 .
O8 Tb3 O17 73.1(2) 3_667 3_667
O8 Tb3 O23 137.3(2) 3_667 .
O8 Tb3 O28 89.3(2) 3_667 .
O8 Tb3 O30 143.2(2) 3_667 .
O9 Tb3 Ge6 97.71(15) 3_667 .
O9 Tb3 Tb4 110.82(15) 3_667 .
O9 Tb3 Tb5 36.22(15) 3_667 3_667
O9 Tb3 Tb2' 115.65(19) 3_667 .
O9 Tb3 O8 80.6(2) 3_667 3_667
O9 Tb3 O11 121.9(2) 3_667 .
O9 Tb3 O17 69.6(2) 3_667 3_667
O9 Tb3 O23 135.9(2) 3_667 .
O9 Tb3 O28 141.9(2) 3_667 .
O9 Tb3 O30 92.3(2) 3_667 .
O11 Tb3 Ge6 68.07(15) . .
O11 Tb3 Tb4 36.33(14) . .
O11 Tb3 Tb5 107.34(16) . 3_667
O11 Tb3 Tb2' 121.9(2) . .
O11 Tb3 O8 70.1(2) . 3_667
O11 Tb3 O17 138.1(2) . 3_667
O11 Tb3 O23 70.8(2) . .
O11 Tb3 O28 87.8(2) . .
O11 Tb3 O30 139.5(2) . .
O12 Tb3 Ge6 26.09(16) . .
O12 Tb3 Tb4 112.18(15) . .
O12 Tb3 Tb5 35.77(16) . 3_667
O12 Tb3 Tb2' 109.37(19) . .
O12 Tb3 O8 121.6(2) . 3_667
O12 Tb3 O9 71.6(2) . 3_667
O12 Tb3 O11 82.6(2) . .
O12 Tb3 O17 135.0(2) . 3_667
O12 Tb3 O23 68.5(2) . .
O12 Tb3 O28 141.3(2) . .
O12 Tb3 O30 89.2(2) . .
O17 Tb3 Ge6 153.85(16) 3_667 .
O17 Tb3 Tb4 102.30(16) 3_667 .
O17 Tb3 Tb5 101.47(17) 3_667 3_667
O17 Tb3 Tb2' 69.45(19) 3_667 .
O17 Tb3 O23 132.3(2) 3_667 .
O23 Tb3 Ge6 44.21(17) . .
O23 Tb3 Tb4 101.20(16) . .
O23 Tb3 Tb5 101.06(17) . 3_667
O23 Tb3 Tb2' 63.07(19) . .
O28 Tb3 Ge6 116.65(17) . .
O28 Tb3 Tb4 78.04(16) . .
O28 Tb3 Tb5 161.15(16) . 3_667
O28 Tb3 Tb2' 47.0(2) . .
O28 Tb3 O17 72.3(2) . 3_667
O28 Tb3 O23 72.9(2) . .
O30 Tb3 Ge6 87.76(17) . .
O30 Tb3 Tb4 152.18(18) . .
O30 Tb3 Tb5 86.97(18) . 3_667
O30 Tb3 Tb2' 27.4(2) . .
O30 Tb3 O17 70.6(2) . 3_667
O30 Tb3 O23 69.3(2) . .
O30 Tb3 O28 74.2(2) . .
Ge2 Tb4 Tb3 61.15(3) 3_667 .
Ge2 Tb4 Tb5 103.84(3) 3_667 .
Ge5 Tb4 Ge2 122.87(3) . 3_667
Ge5 Tb4 Tb3 61.76(2) . .
Ge5 Tb4 Tb5 103.31(2) . .
Tb3 Tb4 Tb5 121.436(19) . .
O7 Tb4 Ge2 71.32(15) 3_667 3_667
O7 Tb4 Ge5 131.43(16) 3_667 .
O7 Tb4 Tb3 112.36(16) 3_667 .
O7 Tb4 Tb5 34.48(15) 3_667 .
O7 Tb4 O8 82.3(2) 3_667 3_667
O7 Tb4 O10 68.8(2) 3_667 .
O7 Tb4 O11 122.2(2) 3_667 .
O7 Tb4 O15 74.1(2) 3_667 3_667
O7 Tb4 O21 135.6(2) 3_667 .
O7 Tb4 O27 147.9(2) 3_667 .
O7 Tb4 O4W 94.1(3) 3_667 .
O8 Tb4 Ge2 26.63(15) 3_667 3_667
O8 Tb4 Ge5 97.17(15) 3_667 .
O8 Tb4 Tb3 36.66(15) 3_667 .
O8 Tb4 Tb5 106.54(16) 3_667 .
O8 Tb4 O10 119.3(2) 3_667 .
O8 Tb4 O11 70.7(2) 3_667 .
O8 Tb4 O15 69.5(2) 3_667 3_667
O8 Tb4 O21 136.1(2) 3_667 .
O8 Tb4 O27 81.0(2) 3_667 .
O8 Tb4 O4W 138.5(2) 3_667 .
O10 Tb4 Ge2 130.80(16) . 3_667
O10 Tb4 Ge5 69.64(16) . .
O10 Tb4 Tb3 110.44(16) . .
O10 Tb4 Tb5 35.00(16) . .
O10 Tb4 O15 139.6(2) . 3_667
O10 Tb4 O21 71.6(2) . .
O10 Tb4 O27 143.2(2) . .
O10 Tb4 O4W 97.1(2) . .
O11 Tb4 Ge2 96.90(15) . 3_667
O11 Tb4 Ge5 26.59(15) . .
O11 Tb4 Tb3 36.66(14) . .
O11 Tb4 Tb5 107.59(16) . .
O11 Tb4 O10 81.3(2) . .
O11 Tb4 O15 133.8(2) . 3_667
O11 Tb4 O21 69.4(2) . .
O11 Tb4 O27 77.2(2) . .
O11 Tb4 O4W 139.2(3) . .
O15 Tb4 Ge2 43.72(16) 3_667 3_667
O15 Tb4 Ge5 150.78(16) 3_667 .
O15 Tb4 Tb3 97.95(16) 3_667 .
O15 Tb4 Tb5 105.40(16) 3_667 .
O15 Tb4 O27 74.3(2) 3_667 .
O15 Tb4 O4W 69.7(2) 3_667 .
O21 Tb4 Ge2 153.11(17) . 3_667
O21 Tb4 Ge5 43.61(16) . .
O21 Tb4 Tb3 99.65(17) . .
O21 Tb4 Tb5 102.39(17) . .
O21 Tb4 O15 132.2(2) . 3_667
O21 Tb4 O27 73.0(2) . .
O21 Tb4 O4W 71.5(3) . .
O27 Tb4 Ge2 81.60(17) . 3_667
O27 Tb4 Ge5 77.98(17) . .
O27 Tb4 Tb3 66.23(16) . .
O27 Tb4 Tb5 172.02(16) . .
O4W Tb4 Ge2 113.45(19) . 3_667
O4W Tb4 Ge5 114.97(19) . .
O4W Tb4 Tb3 147.00(19) . .
O4W Tb4 Tb5 91.55(19) . .
O4W Tb4 O27 80.9(3) . .
Tb3 Tb5 Tb4 117.75(2) 3_667 .
O7 Tb5 Tb3 109.31(17) 3_667 3_667
O7 Tb5 Tb4 34.54(16) 3_667 .
O7 Tb5 O10 69.3(2) 3_667 .
O7 Tb5 O13 74.4(2) 3_667 3_667
O7 Tb5 O20 132.9(3) 3_667 .
O7 Tb5 O31 149.8(2) 3_667 3_667
O7 Tb5 O3W 78.7(3) 3_667 .
O9 Tb5 Tb3 36.20(16) . 3_667
O9 Tb5 Tb4 108.53(16) . .
O9 Tb5 O7 123.2(2) . 3_667
O9 Tb5 O10 81.6(2) . .
O9 Tb5 O13 142.1(3) . 3_667
O9 Tb5 O20 75.9(3) . .
O9 Tb5 O31 76.9(2) . 3_667
O9 Tb5 O3W 142.1(3) . .
O10 Tb5 Tb3 107.38(17) . 3_667
O10 Tb5 Tb4 35.49(15) . .
O10 Tb5 O13 135.0(2) . 3_667
O10 Tb5 O20 72.5(3) . .
O10 Tb5 O31 140.1(2) . 3_667
O10 Tb5 O3W 78.6(3) . .
O12 Tb5 Tb3 35.93(15) 3_667 3_667
O12 Tb5 Tb4 109.64(15) 3_667 .
O12 Tb5 O7 84.4(2) 3_667 3_667
O12 Tb5 O9 71.8(2) 3_667 .
O12 Tb5 O10 122.8(2) 3_667 .
O12 Tb5 O13 77.9(2) 3_667 3_667
O12 Tb5 O20 140.7(3) 3_667 .
O12 Tb5 O31 81.4(2) 3_667 3_667
O12 Tb5 O3W 145.6(3) 3_667 .
O13 Tb5 Tb3 109.2(2) 3_667 3_667
O13 Tb5 Tb4 102.60(18) 3_667 .
O13 Tb5 O20 118.7(3) 3_667 .
O13 Tb5 O31 76.6(3) 3_667 3_667
O13 Tb5 O3W 68.7(3) 3_667 .
O20 Tb5 Tb3 107.6(2) . 3_667
O20 Tb5 Tb4 101.3(2) . .
O20 Tb5 O31 69.8(3) . 3_667
O20 Tb5 O3W 67.5(3) . .
O31 Tb5 Tb3 72.68(17) 3_667 3_667
O31 Tb5 Tb4 168.62(17) 3_667 .
O31 Tb5 O3W 98.5(3) 3_667 .
O3W Tb5 Tb3 171.2(2) . 3_667
O3W Tb5 Tb4 70.9(2) . .
Ge7 Tb2' Tb3 65.48(14) . .
Tb2 Tb2' Ge7 147.4(8) . .
Tb2 Tb2' Tb3 89.0(6) . .
Tb2 Tb2' O18 74.8(7) . 3_667
Tb2 Tb2' O24 101.4(8) . .
Tb2 Tb2' O25 130.0(8) . .
Tb2 Tb2' O28 49.5(5) . .
Tb2 Tb2' O30 120.3(8) . .
Tb2 Tb2' O5W 74.8(7) . .
O18 Tb2' Ge7 79.1(3) 3_667 .
O18 Tb2' Tb3 75.1(2) 3_667 .
O18 Tb2' O28 76.5(3) 3_667 .
O24 Tb2' Ge7 94.1(3) . .
O24 Tb2' Tb3 80.2(3) . .
O24 Tb2' O18 155.0(4) . 3_667
O24 Tb2' O28 82.3(3) . .
O24 Tb2' O5W 75.5(3) . .
O25 Tb2' Ge7 66.8(4) . .
O25 Tb2' Tb3 131.3(4) . .
O25 Tb2' O18 87.3(4) . 3_667
O25 Tb2' O24 112.3(5) . .
O25 Tb2' O28 163.4(5) . .
O25 Tb2' O30 98.3(5) . .
O25 Tb2' O5W 79.0(4) . .
O28 Tb2' Ge7 105.7(3) . .
O28 Tb2' Tb3 40.62(17) . .
O30 Tb2' Ge7 31.9(2) . .
O30 Tb2' Tb3 33.6(2) . .
O30 Tb2' O18 75.0(3) . 3_667
O30 Tb2' O24 86.5(4) . .
O30 Tb2' O28 74.0(3) . .
O30 Tb2' O5W 158.9(5) . .
O5W Tb2' Ge7 137.3(4) . .
O5W Tb2' Tb3 147.2(3) . .
O5W Tb2' O18 125.4(4) . 3_667
O5W Tb2' O28 113.5(4) . .
C23 N1 Tb2 115.0(7) . .
C27 N1 Tb2 127.4(8) . .
C27 N1 C23 116.5(10) . .
Ge1 O1 Tb1 106.9(3) . .
Ge2 O1 Ge1 126.8(4) . .
Ge2 O1 Tb1 104.9(3) . .
Ge2 O2 Tb1 104.6(2) . .
Ge3 O2 Ge2 126.1(4) . .
Ge3 O2 Tb1 109.9(3) . .
Ge3 O3 Tb1 99.8(3) . .
Ge4 O3 Ge3 131.0(4) . .
Ge4 O3 Tb1 100.0(3) . .
Ge4 O4 Tb1 109.1(3) . .
Ge5 O4 Ge4 126.2(4) . .
Ge5 O4 Tb1 103.9(3) . .
Ge5 O5 Tb1 104.9(3) . .
Ge6 O5 Ge5 127.0(4) . .
Ge6 O5 Tb1 109.1(3) . .
Ge1 O6 Ge6 134.0(4) . .
Ge1 O6 Tb1 101.3(3) . .
Ge6 O6 Tb1 99.4(3) . .
Ge1 O7 Tb4 128.2(3) . 3_667
Ge1 O7 Tb5 119.5(3) . 3_667
Tb5 O7 Tb4 111.0(3) 3_667 3_667
Ge2 O8 Tb3 128.1(3) . 3_667
Ge2 O8 Tb4 116.7(3) . 3_667
Tb4 O8 Tb3 107.1(3) 3_667 3_667
Ge3 O9 Tb3 119.2(3) . 3_667
Ge3 O9 Tb5 131.8(3) . .
Tb3 O9 Tb5 107.6(2) 3_667 .
Ge4 O10 Tb4 128.6(3) . .
Ge4 O10 Tb5 118.6(3) . .
Tb5 O10 Tb4 109.5(3) . .
Ge5 O11 Tb3 130.7(3) . .
Ge5 O11 Tb4 116.4(3) . .
Tb4 O11 Tb3 107.0(2) . .
Ge6 O12 Tb3 118.2(3) . .
Ge6 O12 Tb5 132.9(3) . 3_667
Tb5 O12 Tb3 108.3(2) 3_667 .
C3 O13 Tb5 153.0(8) . 3_667
C3 O14 Tb1 150.8(9) . 4_575
C6 O15 Tb4 143.6(7) . 3_667
C9 O17 Tb3 137.3(6) . 3_667
Tb2 O18 Tb2' 14.89(18) 3_667 3_667
C9 O18 Tb2 127.3(6) . 3_667
C9 O18 Tb2' 124.1(6) . 3_667
C12 O20 Tb5 158.0(9) . .
C15 O21 Tb4 140.1(7) . .
C18 O23 Tb3 135.3(6) . .
Tb2' O24 Tb2 15.6(2) . .
C18 O24 Tb2 125.9(6) . .
C18 O24 Tb2' 122.0(7) . .
Tb2 O25 Tb2 113.3(3) . 3_566
Tb2' O25 Tb2 12.1(2) . .
Tb2' O25 Tb2 125.3(5) . 3_566
C21 O25 Tb2 84.0(7) . 3_566
C21 O25 Tb2 158.1(8) . .
C21 O25 Tb2' 148.4(9) . .
C21 O26 Tb2 108.4(8) . 3_566
C22 O27 Tb4 143.0(7) . .
Tb2 O28 Tb3 104.1(3) . .
Tb2 O28 Tb2' 12.25(16) . .
Tb3 O28 Tb2' 92.4(3) . .
C22 O28 Tb2 129.0(6) . .
C22 O28 Tb3 124.9(6) . .
C22 O28 Tb2' 138.9(6) . .
Ge7 O30 Tb2 123.2(3) . .
Ge7 O30 Tb3 130.3(4) . .
Ge7 O30 Tb2' 110.7(4) . .
Tb3 O30 Tb2 106.2(3) . .
Tb2' O30 Tb2 13.9(2) . .
Tb2' O30 Tb3 119.0(4) . .
Ge7 O31 Tb5 140.0(4) . 3_667
Tb1 O1W H1A 125.5 . .
Tb1 O1W H1B 126.6 . .
H1A O1W H1B 107.9 . .
Tb1 O2W H2A 115.3 . .
Tb1 O2W H2B 127.0 . .
H2A O2W H2B 107.8 . .
Tb5 O3W H3A 137.4 . .
Tb5 O3W H3B 113.7 . .
H3A O3W H3B 108.6 . .
Tb4 O4W H4A 145.7 . .
Tb4 O4W H4B 105.9 . .
H4A O4W H4B 107.9 . .
Tb2 O5W Tb2' 15.50(18) . .
Tb2 O5W H5A 119.6 . .
Tb2 O5W H5B 126.2 . .
Tb2' O5W H5A 111.0 . .
Tb2' O5W H5B 124.8 . .
H5A O5W H5B 108.5 . .
Ge1 C1 H1C 109.0 . .
Ge1 C1 H1D 109.0 . .
H1C C1 H1D 107.8 . .
C2 C1 Ge1 113.0(7) . .
C2 C1 H1C 109.0 . .
C2 C1 H1D 109.0 . .
C1 C2 H2C 109.1 . .
C1 C2 H2D 109.1 . .
H2C C2 H2D 107.8 . .
C3 C2 C1 112.6(9) . .
C3 C2 H2C 109.1 . .
C3 C2 H2D 109.1 . .
O13 C3 O14 123.9(10) . .
O13 C3 C2 118.4(9) . .
O14 C3 C2 117.5(9) . .
Ge2 C4 H4C 109.1 . .
Ge2 C4 H4D 109.1 . .
H4C C4 H4D 107.9 . .
C5 C4 Ge2 112.3(7) . .
C5 C4 H4C 109.1 . .
C5 C4 H4D 109.1 . .
C4 C5 H5D 109.5 . .
C4 C5 H5C 109.5 . .
H5D C5 H5C 108.1 . .
C6 C5 C4 110.8(9) . .
C6 C5 H5D 109.5 . .
C6 C5 H5C 109.5 . .
O15 C6 C5 115.4(10) . .
O16 C6 O15 121.9(10) . .
O16 C6 C5 122.4(10) . .
Ge3 C7 H7A 108.8 . .
Ge3 C7 H7B 108.8 . .
H7A C7 H7B 107.7 . .
C8 C7 Ge3 114.0(7) . .
C8 C7 H7A 108.8 . .
C8 C7 H7B 108.8 . .
C7 C8 H8A 109.4 . .
C7 C8 H8B 109.4 . .
H8A C8 H8B 108.0 . .
C9 C8 C7 111.2(8) . .
C9 C8 H8A 109.4 . .
C9 C8 H8B 109.4 . .
O17 C9 C8 115.9(9) . .
O18 C9 O17 123.3(9) . .
O18 C9 C8 120.8(8) . .
Ge4 C10 H10A 108.9 . .
Ge4 C10 H10B 108.9 . .
H10A C10 H10B 107.7 . .
C11 C10 Ge4 113.6(8) . .
C11 C10 H10A 108.9 . .
C11 C10 H10B 108.9 . .
C10 C11 H11A 109.1 . .
C10 C11 H11B 109.1 . .
C10 C11 C12 112.5(10) . .
H11A C11 H11B 107.8 . .
C12 C11 H11A 109.1 . .
C12 C11 H11B 109.1 . .
O19 C12 C11 117.5(12) . .
O20 C12 O19 123.0(13) . .
O20 C12 C11 119.2(10) . .
Ge5 C13 H13A 109.0 . .
Ge5 C13 H13B 109.0 . .
H13A C13 H13B 107.8 . .
C14 C13 Ge5 112.8(7) . .
C14 C13 H13A 109.0 . .
C14 C13 H13B 109.0 . .
C13 C14 H14A 109.3 . .
C13 C14 H14B 109.3 . .
H14A C14 H14B 108.0 . .
C15 C14 C13 111.5(9) . .
C15 C14 H14A 109.3 . .
C15 C14 H14B 109.3 . .
O21 C15 C14 115.0(10) . .
O22 C15 O21 126.9(11) . .
O22 C15 C14 118.0(10) . .
Ge6 C16 H16A 108.9 . .
Ge6 C16 H16B 108.9 . .
H16A C16 H16B 107.7 . .
C17 C16 Ge6 113.4(7) . .
C17 C16 H16A 108.9 . .
C17 C16 H16B 108.9 . .
C16 C17 H17A 109.2 . .
C16 C17 H17B 109.2 . .
H17A C17 H17B 107.9 . .
C18 C17 C16 112.0(9) . .
C18 C17 H17A 109.2 . .
C18 C17 H17B 109.2 . .
O23 C18 C17 114.9(9) . .
O24 C18 O23 124.6(10) . .
O24 C18 C17 120.5(9) . .
Ge7 C19 H19A 108.2 . .
Ge7 C19 H19B 108.2 . .
H19A C19 H19B 107.3 . .
C20 C19 Ge7 116.4(10) . .
C20 C19 H19A 108.2 . .
C20 C19 H19B 108.2 . .
C19 C20 H20A 106.8 . .
C19 C20 H20B 106.8 . .
H20A C20 H20B 106.7 . .
C21 C20 C19 122.1(13) . .
C21 C20 H20A 106.8 . .
C21 C20 H20B 106.8 . .
O25 C21 C20 119.8(12) . .
O26 C21 O25 120.6(11) . .
O26 C21 C20 119.6(12) . .
O27 C22 O28 124.2(10) . .
O27 C22 C23 119.0(9) . .
O28 C22 C23 116.8(9) . .
N1 C23 C22 115.6(10) . .
N1 C23 C24 122.7(11) . .
C24 C23 C22 121.7(10) . .
C23 C24 H24 119.4 . .
C25 C24 C23 121.1(12) . .
C25 C24 H24 119.4 . .
C24 C25 H25 121.8 . .
C24 C25 C26 116.5(13) . .
C26 C25 H25 121.8 . .
C25 C26 H26 120.3 . .
C25 C26 C27 119.4(13) . .
C27 C26 H26 120.3 . .
N1 C27 C26 123.7(12) . .
N1 C27 H27 118.1 . .
C26 C27 H27 118.1 . .

loop_
_geom_bond_atom_site_label_1
_geom_bond_atom_site_label_2
_geom_bond_distance
_geom_bond_site_symmetry_2
Ge1 O1 1.807(6) .
Ge1 O6 1.761(7) .
Ge1 O7 1.734(6) .
Ge1 C1 1.924(9) .
Ge2 Tb1 3.4449(15) .
Ge2 Tb4 3.4700(13) 3_667
Ge2 O1 1.793(7) .
Ge2 O2 1.826(7) .
Ge2 O8 1.741(6) .
Ge2 C4 1.912(10) .
Ge3 O2 1.787(6) .
Ge3 O3 1.790(7) .
Ge3 O9 1.741(6) .
Ge3 C7 1.931(9) .
Ge4 O3 1.768(7) .
Ge4 O4 1.807(6) .
Ge4 O10 1.727(6) .
Ge4 C10 1.933(10) .
Ge5 Tb1 3.4032(12) .
Ge5 Tb4 3.4582(13) .
Ge5 O4 1.799(6) .
Ge5 O5 1.819(7) .
Ge5 O11 1.729(6) .
Ge5 C13 1.931(11) .
Ge6 Tb1 3.4777(14) .
Ge6 Tb3 3.4782(13) .
Ge6 O5 1.798(6) .
Ge6 O6 1.799(7) .
Ge6 O12 1.736(6) .
Ge6 C16 1.945(9) .
Ge7 Tb2' 3.024(8) .
Ge7 O29 1.792(8) .
Ge7 O30 1.707(7) .
Ge7 O31 1.807(7) .
Ge7 C19 1.927(12) .
Tb1 O1 2.515(7) .
Tb1 O2 2.496(6) .
Tb1 O3 2.753(8) .
Tb1 O4 2.487(7) .
Tb1 O5 2.446(6) .
Tb1 O6 2.698(7) .
Tb1 O14 2.266(8) 4_576
Tb1 O1W 2.410(6) .
Tb1 O2W 2.373(9) .
Tb2 Tb3 3.7848(11) .
Tb2 Tb2' 0.660(8) .
Tb2 N1 2.697(10) .
Tb2 O18 2.477(7) 3_667
Tb2 O24 2.412(7) .
Tb2 O25 2.410(8) .
Tb2 O25 2.915(9) 3_566
Tb2 O26 2.446(8) 3_566
Tb2 O28 2.363(7) .
Tb2 O30 2.368(7) .
Tb2 O5W 2.383(7) .
Tb3 Tb4 3.7489(10) .
Tb3 Tb5 3.7259(10) 3_667
Tb3 Tb2' 3.739(7) .
Tb3 O8 2.342(6) 3_667
Tb3 O9 2.308(6) 3_667
Tb3 O11 2.341(6) .
Tb3 O12 2.303(6) .
Tb3 O17 2.449(6) 3_667
Tb3 O23 2.500(7) .
Tb3 O28 2.436(7) .
Tb3 O30 2.366(6) .
Tb4 Ge2 3.4700(13) 3_667
Tb4 Tb5 3.8123(10) .
Tb4 O7 2.315(6) 3_667
Tb4 O8 2.320(6) 3_667
Tb4 O10 2.348(6) .
Tb4 O11 2.323(6) .
Tb4 O15 2.413(7) 3_667
Tb4 O21 2.384(7) .
Tb4 O27 2.509(7) .
Tb4 O4W 2.493(7) .
Tb5 Tb3 3.7259(10) 3_667
Tb5 O7 2.311(6) 3_667
Tb5 O9 2.310(6) .
Tb5 O10 2.320(6) .
Tb5 O12 2.294(6) 3_667
Tb5 O13 2.387(7) 3_667
Tb5 O20 2.418(8) .
Tb5 O31 2.527(7) 3_667
Tb5 O3W 2.618(10) .
Tb2' O18 2.567(10) 3_667
Tb2' O24 2.193(10) .
Tb2' O25 1.932(11) .
Tb2' O28 2.738(10) .
Tb2' O30 1.965(10) .
Tb2' O5W 2.469(11) .
N1 C23 1.358(13) .
N1 C27 1.331(15) .
O7 Tb4 2.315(6) 3_667
O7 Tb5 2.311(6) 3_667
O8 Tb3 2.342(6) 3_667
O8 Tb4 2.320(6) 3_667
O9 Tb3 2.308(6) 3_667
O12 Tb5 2.294(6) 3_667
O13 Tb5 2.388(7) 3_667
O13 C3 1.253(12) .
O14 Tb1 2.266(8) 4_575
O14 C3 1.256(12) .
O15 Tb4 2.413(7) 3_667
O15 C6 1.261(12) .
O16 C6 1.239(13) .
O17 Tb3 2.449(6) 3_667
O17 C9 1.269(11) .
O18 Tb2 2.477(7) 3_667
O18 Tb2' 2.567(10) 3_667
O18 C9 1.262(12) .
O19 C12 1.247(14) .
O20 C12 1.224(14) .
O21 C15 1.241(13) .
O22 C15 1.240(14) .
O23 C18 1.274(11) .
O24 C18 1.249(12) .
O25 Tb2 2.915(9) 3_566
O25 C21 1.280(14) .
O26 Tb2 2.446(8) 3_566
O26 C21 1.222(13) .
O27 C22 1.232(12) .
O28 C22 1.299(12) .
O31 Tb5 2.527(7) 3_667
O1W H1A 0.8499 .
O1W H1B 0.8501 .
O2W H2A 0.8501 .
O2W H2B 0.8500 .
O3W H3A 0.8498 .
O3W H3B 0.8499 .
O4W H4A 0.8500 .
O4W H4B 0.8500 .
O5W H5A 0.8499 .
O5W H5B 0.8499 .
C1 H1C 0.9700 .
C1 H1D 0.9700 .
C1 C2 1.536(14) .
C2 H2C 0.9700 .
C2 H2D 0.9700 .
C2 C3 1.510(13) .
C4 H4C 0.9700 .
C4 H4D 0.9700 .
C4 C5 1.526(14) .
C5 H5D 0.9700 .
C5 H5C 0.9700 .
C5 C6 1.518(14) .
C7 H7A 0.9700 .
C7 H7B 0.9700 .
C7 C8 1.542(15) .
C8 H8A 0.9700 .
C8 H8B 0.9700 .
C8 C9 1.503(14) .
C10 H10A 0.9700 .
C10 H10B 0.9700 .
C10 C11 1.526(15) .
C11 H11A 0.9700 .
C11 H11B 0.9700 .
C11 C12 1.541(18) .
C13 H13A 0.9700 .
C13 H13B 0.9700 .
C13 C14 1.549(15) .
C14 H14A 0.9700 .
C14 H14B 0.9700 .
C14 C15 1.532(16) .
C16 H16A 0.9700 .
C16 H16B 0.9700 .
C16 C17 1.535(16) .
C17 H17A 0.9700 .
C17 H17B 0.9700 .
C17 C18 1.514(15) .
C19 H19A 0.9700 .
C19 H19B 0.9700 .
C19 C20 1.468(18) .
C20 H20A 0.9700 .
C20 H20B 0.9700 .
C20 C21 1.458(19) .
C22 C23 1.470(15) .
C23 C24 1.383(16) .
C24 H24 0.9300 .
C24 C25 1.374(17) .
C25 H25 0.9300 .
C25 C26 1.401(18) .
C26 H26 0.9300 .
C26 C27 1.399(18) .
C27 H27 0.9300 .

loop_
_geom_torsion_atom_site_label_1
_geom_torsion_atom_site_label_2
_geom_torsion_atom_site_label_3
_geom_torsion_atom_site_label_4
_geom_torsion
_geom_torsion_site_symmetry_1
_geom_torsion_site_symmetry_4
Ge1 C1 C2 C3 -55.6(11) . .
Ge2 Tb1 O1 Ge1 136.9(5) . .
Ge2 Tb1 O2 Ge3 -137.9(5) . .
Ge2 Tb1 O3 Ge3 -0.1(2) . .
Ge2 Tb1 O3 Ge4 -135.1(3) . .
Ge2 Tb1 O4 Ge4 26.0(4) . .
Ge2 Tb1 O4 Ge5 -110.9(2) . .
Ge2 Tb1 O5 Ge5 108.9(3) . .
Ge2 Tb1 O5 Ge6 -29.8(4) . .
Ge2 Tb1 O6 Ge1 0.0(2) . .
Ge2 Tb1 O6 Ge6 138.6(2) . .
Ge2 Tb4 Tb5 Tb3 64.25(3) 3_667 3_667
Ge2 Tb4 Tb5 O7 -19.7(3) 3_667 3_667
Ge2 Tb4 Tb5 O9 102.50(17) 3_667 .
Ge2 Tb4 Tb5 O10 145.2(3) 3_667 .
Ge2 Tb4 Tb5 O12 25.85(16) 3_667 3_667
Ge2 Tb4 Tb5 O13 -55.6(2) 3_667 3_667
Ge2 Tb4 Tb5 O20 -178.8(2) 3_667 .
Ge2 Tb4 Tb5 O31 -140.4(9) 3_667 3_667
Ge2 Tb4 Tb5 O3W -117.6(3) 3_667 .
Ge2 Tb4 O10 Ge4 154.0(3) 3_667 .
Ge2 Tb4 O10 Tb5 -47.0(3) 3_667 .
Ge2 Tb4 O11 Ge5 168.5(3) 3_667 .
Ge2 Tb4 O11 Tb3 12.5(2) 3_667 .
Ge2 Tb4 O21 C15 58.8(12) 3_667 .
Ge2 Tb4 O27 C22 -72.5(11) 3_667 .
Ge2 C4 C5 C6 -44.4(12) . .
Ge3 C7 C8 C9 -42.2(11) . .
Ge4 C10 C11 C12 -45.8(13) . .
Ge5 Tb1 O1 Ge1 29.4(4) . .
Ge5 Tb1 O1 Ge2 -107.4(2) . .
Ge5 Tb1 O2 Ge2 110.8(2) . .
Ge5 Tb1 O2 Ge3 -27.1(4) . .
Ge5 Tb1 O3 Ge3 136.8(2) . .
Ge5 Tb1 O3 Ge4 1.8(2) . .
Ge5 Tb1 O4 Ge4 136.9(5) . .
Ge5 Tb1 O5 Ge6 -138.7(5) . .
Ge5 Tb1 O6 Ge1 -136.5(2) . .
Ge5 Tb1 O6 Ge6 2.1(2) . .
Ge5 Tb4 Tb5 Tb3 -65.00(3) . 3_667
Ge5 Tb4 Tb5 O7 -149.0(3) . 3_667
Ge5 Tb4 Tb5 O9 -26.75(17) . .
Ge5 Tb4 Tb5 O10 16.0(3) . .
Ge5 Tb4 Tb5 O12 -103.40(16) . 3_667
Ge5 Tb4 Tb5 O13 175.1(2) . 3_667
Ge5 Tb4 Tb5 O20 52.0(2) . .
Ge5 Tb4 Tb5 O31 90.3(9) . 3_667
Ge5 Tb4 Tb5 O3W 113.2(3) . .
Ge5 Tb4 O10 Ge4 37.6(4) . .
Ge5 Tb4 O10 Tb5 -163.4(3) . .
Ge5 Tb4 O11 Tb3 -156.0(5) . .
Ge5 Tb4 O21 C15 129.5(12) . .
Ge5 Tb4 O27 C22 53.8(11) . .
Ge5 C13 C14 C15 -39.0(12) . .
Ge6 Tb1 O1 Ge1 -0.6(2) . .
Ge6 Tb1 O1 Ge2 -137.5(3) . .
Ge6 Tb1 O2 Ge2 28.5(4) . .
Ge6 Tb1 O2 Ge3 -109.4(3) . .
Ge6 Tb1 O3 Ge3 110.3(2) . .
Ge6 Tb1 O3 Ge4 -24.7(4) . .
Ge6 Tb1 O4 Ge4 137.4(3) . .
Ge6 Tb1 O4 Ge5 0.5(2) . .
Ge6 Tb1 O5 Ge5 138.7(5) . .
Ge6 Tb1 O6 Ge1 -138.6(4) . .
Ge6 Tb3 Tb4 Ge2 -153.84(3) . 3_667
Ge6 Tb3 Tb4 Ge5 23.94(3) . .
Ge6 Tb3 Tb4 Tb5 -64.79(3) . .
Ge6 Tb3 Tb4 O7 -102.30(16) . 3_667
Ge6 Tb3 Tb4 O8 -139.6(3) . 3_667
Ge6 Tb3 Tb4 O10 -27.62(17) . .
Ge6 Tb3 Tb4 O11 12.0(3) . .
Ge6 Tb3 Tb4 O15 -178.35(17) . 3_667
Ge6 Tb3 Tb4 O21 46.25(17) . .
Ge6 Tb3 Tb4 O27 112.70(19) . .
Ge6 Tb3 Tb4 O4W 117.0(3) . .
Ge6 Tb3 Tb2' Ge7 69.59(11) . .
Ge6 Tb3 Tb2' Tb2 -131.3(7) . .
Ge6 Tb3 Tb2' O18 154.2(2) . 3_667
Ge6 Tb3 Tb2' O24 -29.5(3) . .
Ge6 Tb3 Tb2' O25 81.6(5) . .
Ge6 Tb3 Tb2' O28 -119.2(2) . .
Ge6 Tb3 Tb2' O30 69.0(4) . .
Ge6 Tb3 Tb2' O5W -72.0(6) . .
Ge6 Tb3 O11 Ge5 41.3(4) . .
Ge6 Tb3 O11 Tb4 -167.4(3) . .
Ge6 Tb3 O12 Tb5 -172.4(5) . 3_667
Ge6 Tb3 O23 C18 116.9(10) . .
Ge6 Tb3 O28 Tb2 78.8(2) . .
Ge6 Tb3 O28 Tb2' 75.3(2) . .
Ge6 Tb3 O28 C22 -86.2(7) . .
Ge6 Tb3 O30 Ge7 69.0(4) . .
Ge6 Tb3 O30 Tb2 -118.1(2) . .
Ge6 Tb3 O30 Tb2' -112.3(4) . .
Ge6 C16 C17 C18 -38.4(12) . .
Ge7 Tb2' O24 Tb2 -151.2(8) . .
Ge7 Tb2' O24 C18 -41.8(9) . .
Ge7 Tb2' O25 Tb2 146.8(11) . .
Ge7 Tb2' O25 Tb2 141.1(5) . 3_566
Ge7 Tb2' O25 C21 -63.6(17) . .
Ge7 Tb2' O28 Tb2 -155.7(9) . .
Ge7 Tb2' O28 Tb3 8.3(3) . .
Ge7 Tb2' O28 C22 164.9(9) . .
Ge7 Tb2' O30 Tb2 -155.3(8) . .
Ge7 Tb2' O30 Tb3 -178.9(6) . .
Ge7 Tb2' O5W Tb2 173.5(10) . .
Ge7 C19 C20 C21 5(2) . .
Tb1 Ge2 O1 Ge1 -125.2(6) . .
Tb1 Ge2 O2 Ge3 128.7(5) . .
Tb1 Ge2 O8 Tb3 -105.4(4) . 3_667
Tb1 Ge2 O8 Tb4 110.4(3) . 3_667
Tb1 Ge2 C4 C5 -96.3(8) . .
Tb1 Ge5 Tb4 Ge2 -95.78(4) . 3_667
Tb1 Ge5 Tb4 Tb3 -98.09(3) . .
Tb1 Ge5 Tb4 Tb5 20.68(3) . .
Tb1 Ge5 Tb4 O7 -2.2(2) . 3_667
Tb1 Ge5 Tb4 O8 -88.26(16) . 3_667
Tb1 Ge5 Tb4 O10 30.38(17) . .
Tb1 Ge5 Tb4 O11 -82.1(4) . .
Tb1 Ge5 Tb4 O15 -148.4(3) . 3_667
Tb1 Ge5 Tb4 O21 114.8(2) . .
Tb1 Ge5 Tb4 O27 -167.39(17) . .
Tb1 Ge5 Tb4 O4W 118.8(2) . .
Tb1 Ge5 O4 Ge4 -126.8(6) . .
Tb1 Ge5 O5 Ge6 128.6(6) . .
Tb1 Ge5 O11 Tb3 -101.1(4) . .
Tb1 Ge5 O11 Tb4 109.8(3) . .
Tb1 Ge5 C13 C14 -98.3(8) . .
Tb1 Ge6 Tb3 Tb4 19.07(3) . .
Tb1 Ge6 Tb3 Tb5 -98.84(3) . 3_667
Tb1 Ge6 Tb3 Tb2' 147.97(13) . .
Tb1 Ge6 Tb3 O8 -10.5(2) . 3_667
Tb1 Ge6 Tb3 O9 -94.63(16) . 3_667
Tb1 Ge6 Tb3 O11 26.71(18) . .
Tb1 Ge6 Tb3 O12 -93.8(3) . .
Tb1 Ge6 Tb3 O17 -153.2(4) . 3_667
Tb1 Ge6 Tb3 O23 111.2(2) . .
Tb1 Ge6 Tb3 O28 102.35(18) . .
Tb1 Ge6 Tb3 O30 173.39(17) . .
Tb1 Ge6 O5 Ge5 -127.0(6) . .
Tb1 Ge6 O6 Ge1 115.7(6) . .
Tb1 Ge6 O12 Tb3 99.3(3) . .
Tb1 Ge6 O12 Tb5 -90.6(4) . 3_667
Tb1 Ge6 C16 C17 -98.1(8) . .
Tb1 O14 C3 O13 -91.4(17) 4_575 .
Tb1 O14 C3 C2 93.7(17) 4_575 .
Tb2 Tb2' O24 C18 109.4(11) . .
Tb2 Tb2' O25 Tb2 -5.7(14) . 3_566
Tb2 Tb2' O25 C21 149.6(17) . .
Tb2 Tb2' O28 Tb3 164.0(8) . .
Tb2 Tb2' O28 C22 -39.3(13) . .
Tb2 Tb2' O30 Ge7 155.3(8) . .
Tb2 Tb2' O30 Tb3 -23.6(11) . .
Tb2 N1 C23 C22 8.7(12) . .
Tb2 N1 C23 C24 -170.5(9) . .
Tb2 N1 C27 C26 168.3(10) . .
Tb2 O18 C9 O17 -18.2(15) 3_667 .
Tb2 O18 C9 C8 160.1(8) 3_667 .
Tb2 O24 C18 O23 -29.4(15) . .
Tb2 O24 C18 C17 152.2(8) . .
Tb2 O25 C21 O26 -3.6(12) 3_566 .
Tb2 O25 C21 O26 -147.1(17) . .
Tb2 O25 C21 C20 35(3) . .
Tb2 O25 C21 C20 178.1(14) 3_566 .
Tb2 O26 C21 O25 4.5(15) 3_566 .
Tb2 O26 C21 C20 -177.3(12) 3_566 .
Tb2 O28 C22 O27 174.7(7) . .
Tb2 O28 C22 C23 -8.9(13) . .
Tb3 Ge6 Tb1 Ge2 87.19(3) . .
Tb3 Ge6 Tb1 Ge5 -46.62(3) . .
Tb3 Ge6 Tb1 O1 108.09(15) . .
Tb3 Ge6 Tb1 O2 72.3(2) . .
Tb3 Ge6 Tb1 O3 -14.2(2) . .
Tb3 Ge6 Tb1 O4 -46.95(15) . .
Tb3 Ge6 Tb1 O5 -70.9(3) . .
Tb3 Ge6 Tb1 O6 130.9(3) . .
Tb3 Ge6 Tb1 O14 -126.2(3) . 4_576
Tb3 Ge6 Tb1 O1W 30.32(18) . .
Tb3 Ge6 Tb1 O2W -170.6(3) . .
Tb3 Ge6 O5 Ge5 -9.5(4) . .
Tb3 Ge6 O5 Tb1 117.5(2) . .
Tb3 Ge6 O6 Ge1 36.0(7) . .
Tb3 Ge6 O6 Tb1 -79.7(3) . .
Tb3 Ge6 O12 Tb5 170.1(7) . 3_667
Tb3 Ge6 C16 C17 51.0(8) . .
Tb3 Tb2 Tb2' Ge7 37.0(11) . .
Tb3 Tb2 Tb2' O18 74.80(18) . 3_667
Tb3 Tb2 Tb2' O24 -79.8(4) . .
Tb3 Tb2 Tb2' O25 147.8(10) . .
Tb3 Tb2 Tb2' O28 -10.3(5) . .
Tb3 Tb2 Tb2' O30 12.8(6) . .
Tb3 Tb2 Tb2' O5W -151.2(2) . .
Tb3 Tb2 N1 C23 -24.8(8) . .
Tb3 Tb2 N1 C27 168.0(10) . .
Tb3 Tb2 O24 Tb2' 86.5(7) . .
Tb3 Tb2 O24 C18 5.6(8) . .
Tb3 Tb2 O25 Tb2 140.1(2) . 3_566
Tb3 Tb2 O25 Tb2' -34.8(11) . .
Tb3 Tb2 O25 C21 -80(2) . .
Tb3 Tb2 O28 Tb2' 16.5(8) . .
Tb3 Tb2 O28 C22 164.1(9) . .
Tb3 Tb2 O30 Ge7 173.6(6) . .
Tb3 Tb2 O30 Tb2' -158.6(10) . .
Tb3 Tb2 O5W Tb2' 71.2(7) . .
Tb3 Tb4 Tb5 Tb3 -0.17(3) . 3_667
Tb3 Tb4 Tb5 O7 -84.1(3) . 3_667
Tb3 Tb4 Tb5 O9 38.08(17) . .
Tb3 Tb4 Tb5 O10 80.8(3) . .
Tb3 Tb4 Tb5 O12 -38.57(16) . 3_667
Tb3 Tb4 Tb5 O13 -120.1(2) . 3_667
Tb3 Tb4 Tb5 O20 116.8(2) . .
Tb3 Tb4 Tb5 O31 155.2(9) . 3_667
Tb3 Tb4 Tb5 O3W 178.0(3) . .
Tb3 Tb4 O10 Ge4 85.0(4) . .
Tb3 Tb4 O10 Tb5 -116.0(2) . .
Tb3 Tb4 O11 Ge5 156.0(5) . .
Tb3 Tb4 O21 C15 100.5(11) . .
Tb3 Tb4 O27 C22 -10.4(11) . .
Tb3 Tb5 O9 Ge3 -165.7(6) 3_667 .
Tb3 Tb5 O10 Ge4 -84.9(3) 3_667 .
Tb3 Tb5 O10 Tb4 113.7(2) 3_667 .
Tb3 Tb5 O20 C12 -141(2) 3_667 .
Tb3 Tb2' O24 Tb2 -87.0(7) . .
Tb3 Tb2' O24 C18 22.4(8) . .
Tb3 Tb2' O25 Tb2 129.2(4) . 3_566
Tb3 Tb2' O25 Tb2 134.9(14) . .
Tb3 Tb2' O25 C21 -75.5(18) . .
Tb3 Tb2' O28 Tb2 -164.0(8) . .
Tb3 Tb2' O28 C22 156.7(11) . .
Tb3 Tb2' O30 Ge7 178.9(6) . .
Tb3 Tb2' O30 Tb2 23.6(11) . .
Tb3 Tb2' O5W Tb2 -63.0(7) . .
Tb3 O17 C9 O18 46.8(16) 3_667 .
Tb3 O17 C9 C8 -131.6(9) 3_667 .
Tb3 O23 C18 O24 50.7(16) . .
Tb3 O23 C18 C17 -130.8(9) . .
Tb3 O28 C22 O27 -24.2(14) . .
Tb3 O28 C22 C23 152.2(7) . .
Tb4 Ge2 Tb1 Ge5 33.16(5) 3_667 .
Tb4 Ge2 Tb1 Ge6 -26.09(4) 3_667 .
Tb4 Ge2 Tb1 O1 -71.1(3) 3_667 .
Tb4 Ge2 Tb1 O2 133.5(3) 3_667 .
Tb4 Ge2 Tb1 O3 110.66(14) 3_667 .
Tb4 Ge2 Tb1 O4 76.60(19) 3_667 .
Tb4 Ge2 Tb1 O5 -11.3(2) 3_667 .
Tb4 Ge2 Tb1 O6 -46.83(14) 3_667 .
Tb4 Ge2 Tb1 O14 179.9(2) 3_667 4_576
Tb4 Ge2 Tb1 O1W 32.30(17) 3_667 .
Tb4 Ge2 Tb1 O2W -108.2(3) 3_667 .
Tb4 Ge2 O1 Ge1 -7.1(4) 3_667 .
Tb4 Ge2 O1 Tb1 118.0(2) 3_667 .
Tb4 Ge2 O2 Ge3 55.5(5) 3_667 .
Tb4 Ge2 O2 Tb1 -73.2(3) 3_667 .
Tb4 Ge2 O8 Tb3 144.2(6) 3_667 3_667
Tb4 Ge2 C4 C5 57.6(8) 3_667 .
Tb4 Ge5 Tb1 Ge2 28.51(5) . .
Tb4 Ge5 Tb1 Ge6 108.99(4) . .
Tb4 Ge5 Tb1 O1 72.0(2) . .
Tb4 Ge5 Tb1 O2 -15.0(2) . .
Tb4 Ge5 Tb1 O3 -48.97(14) . .
Tb4 Ge5 Tb1 O4 -71.6(3) . .
Tb4 Ge5 Tb1 O5 131.9(3) . .
Tb4 Ge5 Tb1 O6 107.72(14) . .
Tb4 Ge5 Tb1 O14 -119.8(2) . 4_576
Tb4 Ge5 Tb1 O1W 29.37(16) . .
Tb4 Ge5 Tb1 O2W 168.6(3) . .
Tb4 Ge5 O4 Ge4 -8.4(4) . .
Tb4 Ge5 O4 Tb1 118.4(2) . .
Tb4 Ge5 O5 Ge6 53.3(6) . .
Tb4 Ge5 O5 Tb1 -75.3(3) . .
Tb4 Ge5 O11 Tb3 149.1(7) . .
Tb4 Ge5 C13 C14 54.4(9) . .
Tb4 Tb3 Tb2' Ge7 -177.57(4) . .
Tb4 Tb3 Tb2' Tb2 -18.4(7) . .
Tb4 Tb3 Tb2' O18 -92.9(2) . 3_667
Tb4 Tb3 Tb2' O24 83.3(3) . .
Tb4 Tb3 Tb2' O25 -165.6(5) . .
Tb4 Tb3 Tb2' O28 -6.3(3) . .
Tb4 Tb3 Tb2' O30 -178.2(4) . .
Tb4 Tb3 Tb2' O5W 40.9(7) . .
Tb4 Tb3 O11 Ge5 -151.3(6) . .
Tb4 Tb3 O12 Ge6 -75.3(3) . .
Tb4 Tb3 O12 Tb5 112.35(19) . 3_667
Tb4 Tb3 O23 C18 -145.0(10) . .
Tb4 Tb3 O28 Tb2 178.1(3) . .
Tb4 Tb3 O28 Tb2' 174.7(2) . .
Tb4 Tb3 O28 C22 13.2(7) . .
Tb4 Tb3 O30 Ge7 -175.51(14) . .
Tb4 Tb3 O30 Tb2 -2.6(5) . .
Tb4 Tb3 O30 Tb2' 3.2(6) . .
Tb4 Tb5 O9 Ge3 82.4(4) . .
Tb4 Tb5 O9 Tb3 -111.9(2) . 3_667
Tb4 Tb5 O10 Ge4 161.4(6) . .
Tb4 Tb5 O20 C12 95(2) . .
Tb4 O15 C6 O16 52.4(17) 3_667 .
Tb4 O15 C6 C5 -133.5(10) 3_667 .
Tb4 O21 C15 O22 48.8(18) . .
Tb4 O21 C15 C14 -133.4(9) . .
Tb4 O27 C22 O28 24.8(18) . .
Tb4 O27 C22 C23 -151.6(8) . .
Tb5 Tb3 Tb4 Ge2 -88.87(3) 3_667 3_667
Tb5 Tb3 Tb4 Ge5 88.91(3) 3_667 .
Tb5 Tb3 Tb4 Tb5 0.18(3) 3_667 .
Tb5 Tb3 Tb4 O7 -37.33(16) 3_667 3_667
Tb5 Tb3 Tb4 O8 -74.6(3) 3_667 3_667
Tb5 Tb3 Tb4 O10 37.35(17) 3_667 .
Tb5 Tb3 Tb4 O11 77.0(3) 3_667 .
Tb5 Tb3 Tb4 O15 -113.38(17) 3_667 3_667
Tb5 Tb3 Tb4 O21 111.22(17) 3_667 .
Tb5 Tb3 Tb4 O27 177.67(18) 3_667 .
Tb5 Tb3 Tb4 O4W -178.1(3) 3_667 .
Tb5 Tb3 Tb2' Ge7 7.05(15) 3_667 .
Tb5 Tb3 Tb2' Tb2 166.2(6) 3_667 .
Tb5 Tb3 Tb2' O18 91.7(2) 3_667 3_667
Tb5 Tb3 Tb2' O24 -92.1(3) 3_667 .
Tb5 Tb3 Tb2' O25 19.1(6) 3_667 .
Tb5 Tb3 Tb2' O28 178.3(2) 3_667 .
Tb5 Tb3 Tb2' O30 6.4(4) 3_667 .
Tb5 Tb3 Tb2' O5W -134.5(6) 3_667 .
Tb5 Tb3 O11 Ge5 89.9(4) 3_667 .
Tb5 Tb3 O11 Tb4 -118.8(2) 3_667 .
Tb5 Tb3 O12 Ge6 172.4(5) 3_667 .
Tb5 Tb3 O23 C18 90.2(10) 3_667 .
Tb5 Tb3 O28 Tb2 -1.4(7) 3_667 .
Tb5 Tb3 O28 Tb2' -4.9(7) 3_667 .
Tb5 Tb3 O28 C22 -166.4(6) 3_667 .
Tb5 Tb3 O30 Ge7 7.2(4) 3_667 .
Tb5 Tb3 O30 Tb2 -179.9(2) 3_667 .
Tb5 Tb3 O30 Tb2' -174.1(4) 3_667 .
Tb5 Tb4 O10 Ge4 -159.0(6) . .
Tb5 Tb4 O11 Ge5 -84.6(3) . .
Tb5 Tb4 O11 Tb3 119.4(2) . .
Tb5 Tb4 O21 C15 -134.1(11) . .
Tb5 Tb4 O27 C22 154.0(10) . .
Tb5 O13 C3 O14 69(2) 3_667 .
Tb5 O13 C3 C2 -115.8(14) 3_667 .
Tb5 O20 C12 O19 64(3) . .
Tb5 O20 C12 C11 -122(2) . .
Tb2' Ge7 O30 Tb2 6.9(2) . .
Tb2' Ge7 O30 Tb3 178.8(7) . .
Tb2' Ge7 O31 Tb5 -8.0(10) . 3_667
Tb2' Ge7 C19 C20 -51.8(13) . .
Tb2' Tb2 N1 C23 -110.4(13) . .
Tb2' Tb2 N1 C27 82.4(15) . .
Tb2' Tb2 O24 C18 -80.9(11) . .
Tb2' Tb2 O25 Tb2 174.9(12) . 3_566
Tb2' Tb2 O25 C21 -45(2) . .
Tb2' Tb2 O28 Tb3 -16.5(8) . .
Tb2' Tb2 O28 C22 147.6(11) . .
Tb2' Tb2 O30 Ge7 -27.8(9) . .
Tb2' Tb2 O30 Tb3 158.6(10) . .
Tb2' Tb3 Tb4 Ge2 96.04(14) . 3_667
Tb2' Tb3 Tb4 Ge5 -86.18(14) . .
Tb2' Tb3 Tb4 Tb5 -174.91(14) . .
Tb2' Tb3 Tb4 O7 147.6(2) . 3_667
Tb2' Tb3 Tb4 O8 110.3(3) . 3_667
Tb2' Tb3 Tb4 O10 -137.7(2) . .
Tb2' Tb3 Tb4 O11 -98.1(3) . .
Tb2' Tb3 Tb4 O15 71.5(2) . 3_667
Tb2' Tb3 Tb4 O21 -63.9(2) . .
Tb2' Tb3 Tb4 O27 2.6(2) . .
Tb2' Tb3 Tb4 O4W 6.8(4) . .
Tb2' Tb3 O11 Ge5 -44.5(5) . .
Tb2' Tb3 O11 Tb4 106.8(3) . .
Tb2' Tb3 O12 Ge6 67.6(3) . .
Tb2' Tb3 O12 Tb5 -104.8(2) . 3_667
Tb2' Tb3 O23 C18 -21.4(9) . .
Tb2' Tb3 O28 Tb2 3.46(17) . .
Tb2' Tb3 O28 C22 -161.5(9) . .
Tb2' Tb3 O30 Ge7 -178.7(8) . .
Tb2' Tb3 O30 Tb2 -5.8(3) . .
Tb2' O18 C9 O17 -36.1(14) 3_667 .
Tb2' O18 C9 C8 142.2(8) 3_667 .
Tb2' O24 C18 O23 -47.6(14) . .
Tb2' O24 C18 C17 134.0(9) . .
Tb2' O25 C21 O26 -163.6(12) . .
Tb2' O25 C21 C20 18(3) . .
Tb2' O28 C22 O27 -175.4(7) . .
Tb2' O28 C22 C23 1.1(15) . .
N1 Tb2 Tb2' Ge7 128.4(11) . .
N1 Tb2 Tb2' Tb3 91.4(9) . .
N1 Tb2 Tb2' O18 166.2(9) . 3_667
N1 Tb2 Tb2' O24 11.6(12) . .
N1 Tb2 Tb2' O25 -120.8(9) . .
N1 Tb2 Tb2' O28 81.0(9) . .
N1 Tb2 Tb2' O30 104.2(10) . .
N1 Tb2 Tb2' O5W -59.8(9) . .
N1 Tb2 O24 Tb2' -172.9(7) . .
N1 Tb2 O24 C18 106.2(9) . .
N1 Tb2 O25 Tb2 -69.4(6) . 3_566
N1 Tb2 O25 Tb2' 115.6(12) . .
N1 Tb2 O25 C21 70(2) . .
N1 Tb2 O28 Tb3 -154.5(4) . .
N1 Tb2 O28 Tb2' -138.0(8) . .
N1 Tb2 O28 C22 9.7(8) . .
N1 Tb2 O30 Ge7 -156.7(4) . .
N1 Tb2 O30 Tb3 29.8(4) . .
N1 Tb2 O30 Tb2' -128.8(10) . .
N1 Tb2 O5W Tb2' 147.0(7) . .
N1 C23 C24 C25 1(2) . .
O1 Ge1 O6 Ge6 -131.8(6) . .
O1 Ge1 O6 Tb1 -16.8(3) . .
O1 Ge1 O7 Tb4 -46.6(5) . 3_667
O1 Ge1 O7 Tb5 147.6(3) . 3_667
O1 Ge1 C1 C2 -138.1(7) . .
O1 Ge2 Tb1 Ge5 104.3(3) . .
O1 Ge2 Tb1 Ge6 45.0(3) . .
O1 Ge2 Tb1 O2 -155.3(4) . .
O1 Ge2 Tb1 O3 -178.2(3) . .
O1 Ge2 Tb1 O4 147.7(3) . .
O1 Ge2 Tb1 O5 59.8(4) . .
O1 Ge2 Tb1 O6 24.3(3) . .
O1 Ge2 Tb1 O14 -108.9(4) . 4_576
O1 Ge2 Tb1 O1W 103.4(3) . .
O1 Ge2 Tb1 O2W -37.0(4) . .
O1 Ge2 O2 Ge3 145.9(4) . .
O1 Ge2 O2 Tb1 17.1(3) . .
O1 Ge2 O8 Tb3 -151.2(4) . 3_667
O1 Ge2 O8 Tb4 64.6(4) . 3_667
O1 Ge2 C4 C5 -45.7(9) . .
O1 Tb1 O2 Ge2 -14.1(2) . .
O1 Tb1 O2 Ge3 -152.0(4) . .
O1 Tb1 O3 Ge3 -1.1(3) . .
O1 Tb1 O3 Ge4 -136.1(3) . .
O1 Tb1 O4 Ge4 63.7(6) . .
O1 Tb1 O4 Ge5 -73.2(5) . .
O1 Tb1 O5 Ge5 137.5(3) . .
O1 Tb1 O5 Ge6 -1.1(4) . .
O1 Tb1 O6 Ge1 14.2(2) . .
O1 Tb1 O6 Ge6 152.8(4) . .
O2 Ge2 Tb1 Ge5 -100.4(3) . .
O2 Ge2 Tb1 Ge6 -159.6(3) . .
O2 Ge2 Tb1 O1 155.3(4) . .
O2 Ge2 Tb1 O3 -22.9(3) . .
O2 Ge2 Tb1 O4 -56.9(3) . .
O2 Ge2 Tb1 O5 -144.9(4) . .
O2 Ge2 Tb1 O6 179.6(3) . .
O2 Ge2 Tb1 O14 46.4(4) . 4_576
O2 Ge2 Tb1 O1W -101.3(3) . .
O2 Ge2 Tb1 O2W 118.3(4) . .
O2 Ge2 O1 Ge1 -142.2(5) . .
O2 Ge2 O1 Tb1 -17.0(3) . .
O2 Ge2 O8 Tb3 -59.8(4) . 3_667
O2 Ge2 O8 Tb4 155.9(3) . 3_667
O2 Ge2 C4 C5 -141.7(7) . .
O2 Ge3 O3 Ge4 128.8(6) . .
O2 Ge3 O3 Tb1 16.3(3) . .
O2 Ge3 O9 Tb3 57.6(4) . 3_667
O2 Ge3 O9 Tb5 -138.1(4) . .
O2 Ge3 C7 C8 -52.1(9) . .
O2 Tb1 O1 Ge1 151.2(4) . .
O2 Tb1 O1 Ge2 14.4(2) . .
O2 Tb1 O3 Ge3 -13.9(2) . .
O2 Tb1 O3 Ge4 -148.8(4) . .
O2 Tb1 O4 Ge4 -1.7(3) . .
O2 Tb1 O4 Ge5 -138.6(3) . .
O2 Tb1 O5 Ge5 66.5(6) . .
O2 Tb1 O5 Ge6 -72.2(6) . .
O2 Tb1 O6 Ge1 0.2(3) . .
O2 Tb1 O6 Ge6 138.8(3) . .
O3 Ge3 O2 Ge2 -145.5(4) . .
O3 Ge3 O2 Tb1 -18.9(3) . .
O3 Ge3 O9 Tb3 153.6(4) . 3_667
O3 Ge3 O9 Tb5 -42.1(5) . .
O3 Ge3 C7 C8 -149.5(7) . .
O3 Ge4 O4 Ge5 145.5(5) . .
O3 Ge4 O4 Tb1 20.8(3) . .
O3 Ge4 O10 Tb4 -147.8(4) . .
O3 Ge4 O10 Tb5 54.8(5) . .
O3 Ge4 C10 C11 -38.3(10) . .
O3 Tb1 O1 Ge1 138.8(3) . .
O3 Tb1 O1 Ge2 1.9(3) . .
O3 Tb1 O2 Ge2 152.5(4) . .
O3 Tb1 O2 Ge3 14.6(2) . .
O3 Tb1 O4 Ge4 -15.8(2) . .
O3 Tb1 O4 Ge5 -152.7(4) . .
O3 Tb1 O5 Ge5 -0.9(4) . .
O3 Tb1 O5 Ge6 -139.6(3) . .
O3 Tb1 O6 Ge1 -65.9(6) . .
O3 Tb1 O6 Ge6 72.7(6) . .
O4 Ge4 O3 Ge3 -130.4(6) . .
O4 Ge4 O3 Tb1 -17.9(3) . .
O4 Ge4 O10 Tb4 -52.0(5) . .
O4 Ge4 O10 Tb5 150.7(3) . .
O4 Ge4 C10 C11 -136.3(8) . .
O4 Ge5 Tb1 Ge2 100.2(3) . .
O4 Ge5 Tb1 Ge6 -179.4(3) . .
O4 Ge5 Tb1 O1 143.6(4) . .
O4 Ge5 Tb1 O2 56.7(3) . .
O4 Ge5 Tb1 O3 22.7(3) . .
O4 Ge5 Tb1 O5 -156.5(4) . .
O4 Ge5 Tb1 O6 179.4(3) . .
O4 Ge5 Tb1 O14 -48.1(4) . 4_576
O4 Ge5 Tb1 O1W 101.0(3) . .
O4 Ge5 Tb1 O2W -119.8(4) . .
O4 Ge5 Tb4 Ge2 -138.2(2) . 3_667
O4 Ge5 Tb4 Tb3 -140.5(2) . .
O4 Ge5 Tb4 Tb5 -21.7(2) . .
O4 Ge5 Tb4 O7 -44.6(3) . 3_667
O4 Ge5 Tb4 O8 -130.7(3) . 3_667
O4 Ge5 Tb4 O10 -12.0(3) . .
O4 Ge5 Tb4 O11 -124.5(4) . .
O4 Ge5 Tb4 O15 169.2(4) . 3_667
O4 Ge5 Tb4 O21 72.4(3) . .
O4 Ge5 Tb4 O27 150.2(3) . .
O4 Ge5 Tb4 O4W 76.4(3) . .
O4 Ge5 O5 Ge6 145.1(5) . .
O4 Ge5 O5 Tb1 16.5(3) . .
O4 Ge5 O11 Tb3 -147.6(4) . .
O4 Ge5 O11 Tb4 63.2(4) . .
O4 Ge5 C13 C14 -48.7(9) . .
O4 Tb1 O1 Ge1 73.3(5) . .
O4 Tb1 O1 Ge2 -63.5(6) . .
O4 Tb1 O2 Ge2 138.3(3) . .
O4 Tb1 O2 Ge3 0.5(4) . .
O4 Tb1 O3 Ge3 150.5(4) . .
O4 Tb1 O3 Ge4 15.5(2) . .
O4 Tb1 O5 Ge5 -13.6(2) . .
O4 Tb1 O5 Ge6 -152.3(4) . .
O4 Tb1 O6 Ge1 -136.2(3) . .
O4 Tb1 O6 Ge6 2.4(4) . .
O5 Ge5 Tb1 Ge2 -103.4(3) . .
O5 Ge5 Tb1 Ge6 -22.9(3) . .
O5 Ge5 Tb1 O1 -59.9(4) . .
O5 Ge5 Tb1 O2 -146.8(4) . .
O5 Ge5 Tb1 O3 179.2(3) . .
O5 Ge5 Tb1 O4 156.5(4) . .
O5 Ge5 Tb1 O6 -24.1(3) . .
O5 Ge5 Tb1 O14 108.4(4) . 4_576
O5 Ge5 Tb1 O1W -102.5(3) . .
O5 Ge5 Tb1 O2W 36.7(4) . .
O5 Ge5 Tb4 Ge2 -49.2(3) . 3_667
O5 Ge5 Tb4 Tb3 -51.5(3) . .
O5 Ge5 Tb4 Tb5 67.3(3) . .
O5 Ge5 Tb4 O7 44.3(3) . 3_667
O5 Ge5 Tb4 O8 -41.7(3) . 3_667
O5 Ge5 Tb4 O10 77.0(3) . .
O5 Ge5 Tb4 O11 -35.5(4) . .
O5 Ge5 Tb4 O15 -101.8(4) . 3_667
O5 Ge5 Tb4 O21 161.4(4) . .
O5 Ge5 Tb4 O27 -120.8(3) . .
O5 Ge5 Tb4 O4W 165.4(3) . .
O5 Ge5 O4 Ge4 -142.9(5) . .
O5 Ge5 O4 Tb1 -16.1(3) . .
O5 Ge5 O11 Tb3 -55.9(5) . .
O5 Ge5 O11 Tb4 155.0(3) . .
O5 Ge5 C13 C14 -144.7(8) . .
O5 Ge6 Tb1 Ge2 158.1(3) . .
O5 Ge6 Tb1 Ge5 24.3(3) . .
O5 Ge6 Tb1 O1 179.0(3) . .
O5 Ge6 Tb1 O2 143.2(4) . .
O5 Ge6 Tb1 O3 56.7(4) . .
O5 Ge6 Tb1 O4 23.9(3) . .
O5 Ge6 Tb1 O6 -158.2(4) . .
O5 Ge6 Tb1 O14 -55.3(4) . 4_576
O5 Ge6 Tb1 O1W 101.2(4) . .
O5 Ge6 Tb1 O2W -99.8(4) . .
O5 Ge6 Tb3 Tb4 -19.9(2) . .
O5 Ge6 Tb3 Tb5 -137.8(2) . 3_667
O5 Ge6 Tb3 Tb2' 109.0(2) . .
O5 Ge6 Tb3 O8 -49.4(3) . 3_667
O5 Ge6 Tb3 O9 -133.6(3) . 3_667
O5 Ge6 Tb3 O11 -12.3(3) . .
O5 Ge6 Tb3 O12 -132.8(4) . .
O5 Ge6 Tb3 O17 167.9(4) . 3_667
O5 Ge6 Tb3 O23 72.2(3) . .
O5 Ge6 Tb3 O28 63.4(3) . .
O5 Ge6 Tb3 O30 134.4(3) . .
O5 Ge6 O6 Ge1 130.0(6) . .
O5 Ge6 O6 Tb1 14.3(3) . .
O5 Ge6 O12 Tb3 54.7(4) . .
O5 Ge6 O12 Tb5 -135.2(4) . 3_667
O5 Ge6 C16 C17 -53.0(9) . .
O5 Tb1 O1 Ge1 -0.1(4) . .
O5 Tb1 O1 Ge2 -136.9(3) . .
O5 Tb1 O2 Ge2 70.5(6) . .
O5 Tb1 O2 Ge3 -67.3(6) . .
O5 Tb1 O3 Ge3 137.3(3) . .
O5 Tb1 O3 Ge4 2.3(4) . .
O5 Tb1 O4 Ge4 150.6(4) . .
O5 Tb1 O4 Ge5 13.7(2) . .
O5 Tb1 O6 Ge1 -150.8(4) . .
O5 Tb1 O6 Ge6 -12.2(2) . .
O6 Ge1 O1 Ge2 142.8(5) . .
O6 Ge1 O1 Tb1 18.5(3) . .
O6 Ge1 O7 Tb4 -144.5(4) . 3_667
O6 Ge1 O7 Tb5 49.7(5) . 3_667
O6 Ge1 C1 C2 -37.4(8) . .
O6 Ge6 Tb1 Ge2 -43.7(3) . .
O6 Ge6 Tb1 Ge5 -177.5(3) . .
O6 Ge6 Tb1 O1 -22.8(3) . .
O6 Ge6 Tb1 O2 -58.6(4) . .
O6 Ge6 Tb1 O3 -145.1(4) . .
O6 Ge6 Tb1 O4 -177.8(3) . .
O6 Ge6 Tb1 O5 158.2(4) . .
O6 Ge6 Tb1 O14 102.9(4) . 4_576
O6 Ge6 Tb1 O1W -100.6(3) . .
O6 Ge6 Tb1 O2W 58.5(4) . .
O6 Ge6 Tb3 Tb4 72.5(3) . .
O6 Ge6 Tb3 Tb5 -45.4(3) . 3_667
O6 Ge6 Tb3 Tb2' -158.6(3) . .
O6 Ge6 Tb3 O8 43.0(4) . 3_667
O6 Ge6 Tb3 O9 -41.2(3) . 3_667
O6 Ge6 Tb3 O11 80.1(3) . .
O6 Ge6 Tb3 O12 -40.4(5) . .
O6 Ge6 Tb3 O17 -99.7(5) . 3_667
O6 Ge6 Tb3 O23 164.6(4) . .
O6 Ge6 Tb3 O28 155.8(3) . .
O6 Ge6 Tb3 O30 -133.2(3) . .
O6 Ge6 O5 Ge5 -143.5(5) . .
O6 Ge6 O5 Tb1 -16.5(3) . .
O6 Ge6 O12 Tb3 151.3(3) . .
O6 Ge6 O12 Tb5 -38.6(5) . 3_667
O6 Ge6 C16 C17 -150.6(7) . .
O6 Tb1 O1 Ge1 -14.2(2) . .
O6 Tb1 O1 Ge2 -151.0(4) . .
O6 Tb1 O2 Ge2 -0.4(4) . .
O6 Tb1 O2 Ge3 -138.3(3) . .
O6 Tb1 O3 Ge3 65.8(6) . .
O6 Tb1 O3 Ge4 -69.2(6) . .
O6 Tb1 O4 Ge4 136.2(3) . .
O6 Tb1 O4 Ge5 -0.7(4) . .
O6 Tb1 O5 Ge5 151.5(4) . .
O6 Tb1 O5 Ge6 12.8(2) . .
O7 Ge1 O1 Ge2 28.1(6) . .
O7 Ge1 O1 Tb1 -96.3(3) . .
O7 Ge1 O6 Ge6 -22.3(7) . .
O7 Ge1 O6 Tb1 92.7(3) . .
O7 Ge1 C1 C2 95.6(8) . .
O7 Tb4 Tb5 Tb3 84.0(3) 3_667 3_667
O7 Tb4 Tb5 O9 122.2(3) 3_667 .
O7 Tb4 Tb5 O10 164.9(4) 3_667 .
O7 Tb4 Tb5 O12 45.6(3) 3_667 3_667
O7 Tb4 Tb5 O13 -35.9(3) 3_667 3_667
O7 Tb4 Tb5 O20 -159.1(4) 3_667 .
O7 Tb4 Tb5 O31 -120.7(10) 3_667 3_667
O7 Tb4 Tb5 O3W -97.9(4) 3_667 .
O7 Tb4 O10 Ge4 -168.1(5) 3_667 .
O7 Tb4 O10 Tb5 -9.1(2) 3_667 .
O7 Tb4 O11 Ge5 -119.3(3) 3_667 .
O7 Tb4 O11 Tb3 84.7(3) 3_667 .
O7 Tb4 O21 C15 -123.1(10) 3_667 .
O7 Tb4 O27 C22 -105.0(11) 3_667 .
O7 Tb5 O9 Ge3 117.4(4) 3_667 .
O7 Tb5 O9 Tb3 -76.9(3) 3_667 3_667
O7 Tb5 O10 Ge4 170.5(4) 3_667 .
O7 Tb5 O10 Tb4 9.1(2) 3_667 .
O7 Tb5 O20 C12 79(2) 3_667 .
O8 Ge2 Tb1 Ge5 -3.76(19) . .
O8 Ge2 Tb1 Ge6 -63.01(19) . .
O8 Ge2 Tb1 O1 -108.0(3) . .
O8 Ge2 Tb1 O2 96.6(3) . .
O8 Ge2 Tb1 O3 73.7(2) . .
O8 Ge2 Tb1 O4 39.7(3) . .
O8 Ge2 Tb1 O5 -48.3(3) . .
O8 Ge2 Tb1 O6 -83.8(2) . .
O8 Ge2 Tb1 O14 143.0(3) . 4_576
O8 Ge2 Tb1 O1W -4.6(2) . .
O8 Ge2 Tb1 O2W -145.1(3) . .
O8 Ge2 O1 Ge1 -39.8(5) . .
O8 Ge2 O1 Tb1 85.3(3) . .
O8 Ge2 O2 Ge3 35.3(5) . .
O8 Ge2 O2 Tb1 -93.4(3) . .
O8 Ge2 C4 C5 96.5(8) . .
O8 Tb3 Tb4 Ge2 -14.3(3) 3_667 3_667
O8 Tb3 Tb4 Ge5 163.5(3) 3_667 .
O8 Tb3 Tb4 Tb5 74.8(3) 3_667 .
O8 Tb3 Tb4 O7 37.3(3) 3_667 3_667
O8 Tb3 Tb4 O10 112.0(3) 3_667 .
O8 Tb3 Tb4 O11 151.6(4) 3_667 .
O8 Tb3 Tb4 O15 -38.8(3) 3_667 3_667
O8 Tb3 Tb4 O21 -174.2(3) 3_667 .
O8 Tb3 Tb4 O27 -107.7(3) 3_667 .
O8 Tb3 Tb4 O4W -103.5(4) 3_667 .
O8 Tb3 Tb2' Ge7 -132.0(2) 3_667 .
O8 Tb3 Tb2' Tb2 27.1(8) 3_667 .
O8 Tb3 Tb2' O18 -47.4(3) 3_667 3_667
O8 Tb3 Tb2' O24 128.8(3) 3_667 .
O8 Tb3 Tb2' O25 -120.0(5) 3_667 .
O8 Tb3 Tb2' O28 39.2(3) 3_667 .
O8 Tb3 Tb2' O30 -132.6(4) 3_667 .
O8 Tb3 Tb2' O5W 86.4(6) 3_667 .
O8 Tb3 O11 Ge5 -168.7(5) 3_667 .
O8 Tb3 O11 Tb4 -17.4(2) 3_667 .
O8 Tb3 O12 Ge6 -114.8(3) 3_667 .
O8 Tb3 O12 Tb5 72.8(3) 3_667 3_667
O8 Tb3 O23 C18 -140.8(9) 3_667 .
O8 Tb3 O28 Tb2 -147.1(3) 3_667 .
O8 Tb3 O28 Tb2' -150.6(3) 3_667 .
O8 Tb3 O28 C22 47.9(7) 3_667 .
O8 Tb3 O30 Ge7 -106.0(5) 3_667 .
O8 Tb3 O30 Tb2 66.9(4) 3_667 .
O8 Tb3 O30 Tb2' 72.7(6) 3_667 .
O8 Tb4 Tb5 Tb3 36.77(16) 3_667 3_667
O8 Tb4 Tb5 O7 -47.2(3) 3_667 3_667
O8 Tb4 Tb5 O9 75.0(2) 3_667 .
O8 Tb4 Tb5 O10 117.8(3) 3_667 .
O8 Tb4 Tb5 O12 -1.6(2) 3_667 3_667
O8 Tb4 Tb5 O13 -83.1(3) 3_667 3_667
O8 Tb4 Tb5 O20 153.8(3) 3_667 .
O8 Tb4 Tb5 O31 -167.9(9) 3_667 3_667
O8 Tb4 Tb5 O3W -145.0(3) 3_667 .
O8 Tb4 O10 Ge4 124.4(4) 3_667 .
O8 Tb4 O10 Tb5 -76.6(3) 3_667 .
O8 Tb4 O11 Ge5 173.5(4) 3_667 .
O8 Tb4 O11 Tb3 17.5(2) 3_667 .
O8 Tb4 O21 C15 95.5(11) 3_667 .
O8 Tb4 O27 C22 -45.5(11) 3_667 .
O9 Ge3 O2 Ge2 -39.2(5) . .
O9 Ge3 O2 Tb1 87.4(3) . .
O9 Ge3 O3 Ge4 14.0(6) . .
O9 Ge3 O3 Tb1 -98.5(3) . .
O9 Ge3 C7 C8 88.8(8) . .
O9 Tb3 Tb4 Ge2 -49.96(16) 3_667 3_667
O9 Tb3 Tb4 Ge5 127.82(16) 3_667 .
O9 Tb3 Tb4 Tb5 39.09(16) 3_667 .
O9 Tb3 Tb4 O7 1.6(2) 3_667 3_667
O9 Tb3 Tb4 O8 -35.7(3) 3_667 3_667
O9 Tb3 Tb4 O10 76.3(2) 3_667 .
O9 Tb3 Tb4 O11 115.9(3) 3_667 .
O9 Tb3 Tb4 O15 -74.5(2) 3_667 3_667
O9 Tb3 Tb4 O21 150.1(2) 3_667 .
O9 Tb3 Tb4 O27 -143.4(2) 3_667 .
O9 Tb3 Tb4 O4W -139.2(4) 3_667 .
O9 Tb3 Tb2' Ge7 -33.0(2) 3_667 .
O9 Tb3 Tb2' Tb2 126.1(7) 3_667 .
O9 Tb3 Tb2' O18 51.6(3) 3_667 3_667
O9 Tb3 Tb2' O24 -132.1(3) 3_667 .
O9 Tb3 Tb2' O25 -21.0(6) 3_667 .
O9 Tb3 Tb2' O28 138.2(3) 3_667 .
O9 Tb3 Tb2' O30 -33.6(5) 3_667 .
O9 Tb3 Tb2' O5W -174.6(6) 3_667 .
O9 Tb3 O11 Ge5 126.7(4) 3_667 .
O9 Tb3 O11 Tb4 -82.0(3) 3_667 .
O9 Tb3 O12 Ge6 179.1(4) 3_667 .
O9 Tb3 O12 Tb5 6.8(2) 3_667 3_667
O9 Tb3 O23 C18 78.5(10) 3_667 .
O9 Tb3 O28 Tb2 -73.3(4) 3_667 .
O9 Tb3 O28 Tb2' -76.7(4) 3_667 .
O9 Tb3 O28 C22 121.8(7) 3_667 .
O9 Tb3 O30 Ge7 -28.7(5) 3_667 .
O9 Tb3 O30 Tb2 144.3(3) 3_667 .
O9 Tb3 O30 Tb2' 150.0(4) 3_667 .
O9 Tb5 O10 Ge4 -59.2(4) . .
O9 Tb5 O10 Tb4 139.4(3) . .
O9 Tb5 O20 C12 -159(2) . .
O10 Ge4 O3 Ge3 -24.0(7) . .
O10 Ge4 O3 Tb1 88.5(3) . .
O10 Ge4 O4 Ge5 31.0(5) . .
O10 Ge4 O4 Tb1 -93.7(3) . .
O10 Ge4 C10 C11 97.5(9) . .
O10 Tb4 Tb5 Tb3 -81.0(3) . 3_667
O10 Tb4 Tb5 O7 -164.9(4) . 3_667
O10 Tb4 Tb5 O9 -42.7(3) . .
O10 Tb4 Tb5 O12 -119.4(3) . 3_667
O10 Tb4 Tb5 O13 159.1(3) . 3_667
O10 Tb4 Tb5 O20 36.0(4) . .
O10 Tb4 Tb5 O31 74.4(10) . 3_667
O10 Tb4 Tb5 O3W 97.2(4) . .
O10 Tb4 O11 Ge5 -61.2(3) . .
O10 Tb4 O11 Tb3 142.8(3) . .
O10 Tb4 O21 C15 -151.0(11) . .
O10 Tb4 O27 C22 82.4(12) . .
O10 Tb5 O9 Ge3 58.9(4) . .
O10 Tb5 O9 Tb3 -135.4(3) . 3_667
O10 Tb5 O20 C12 116(2) . .
O11 Ge5 Tb1 Ge2 -9.2(2) . .
O11 Ge5 Tb1 Ge6 71.3(2) . .
O11 Ge5 Tb1 O1 34.3(3) . .
O11 Ge5 Tb1 O2 -52.7(3) . .
O11 Ge5 Tb1 O3 -86.7(2) . .
O11 Ge5 Tb1 O4 -109.3(4) . .
O11 Ge5 Tb1 O5 94.2(4) . .
O11 Ge5 Tb1 O6 70.0(2) . .
O11 Ge5 Tb1 O14 -157.5(3) . 4_576
O11 Ge5 Tb1 O1W -8.3(3) . .
O11 Ge5 Tb1 O2W 130.9(3) . .
O11 Ge5 Tb4 Ge2 -13.7(4) . 3_667
O11 Ge5 Tb4 Tb3 -16.0(4) . .
O11 Ge5 Tb4 Tb5 102.8(4) . .
O11 Ge5 Tb4 O7 79.9(4) . 3_667
O11 Ge5 Tb4 O8 -6.2(4) . 3_667
O11 Ge5 Tb4 O10 112.5(4) . .
O11 Ge5 Tb4 O15 -66.3(5) . 3_667
O11 Ge5 Tb4 O21 -163.1(4) . .
O11 Ge5 Tb4 O27 -85.3(4) . .
O11 Ge5 Tb4 O4W -159.1(4) . .
O11 Ge5 O4 Ge4 -40.9(6) . .
O11 Ge5 O4 Tb1 85.9(3) . .
O11 Ge5 O5 Ge6 32.3(5) . .
O11 Ge5 O5 Tb1 -96.3(3) . .
O11 Ge5 C13 C14 93.3(8) . .
O11 Tb3 Tb4 Ge2 -165.9(3) . 3_667
O11 Tb3 Tb4 Ge5 11.9(3) . .
O11 Tb3 Tb4 Tb5 -76.8(3) . .
O11 Tb3 Tb4 O7 -114.3(3) . 3_667
O11 Tb3 Tb4 O8 -151.6(4) . 3_667
O11 Tb3 Tb4 O10 -39.6(3) . .
O11 Tb3 Tb4 O15 169.6(3) . 3_667
O11 Tb3 Tb4 O21 34.2(3) . .
O11 Tb3 Tb4 O27 100.7(3) . .
O11 Tb3 Tb4 O4W 105.0(4) . .
O11 Tb3 Tb2' Ge7 138.71(19) . .
O11 Tb3 Tb2' Tb2 -62.2(7) . .
O11 Tb3 Tb2' O18 -136.7(3) . 3_667
O11 Tb3 Tb2' O24 39.6(4) . .
O11 Tb3 Tb2' O25 150.7(5) . .
O11 Tb3 Tb2' O28 -50.1(3) . .
O11 Tb3 Tb2' O30 138.1(4) . .
O11 Tb3 Tb2' O5W -2.8(7) . .
O11 Tb3 O12 Ge6 -53.7(3) . .
O11 Tb3 O12 Tb5 133.9(3) . 3_667
O11 Tb3 O23 C18 -165.1(10) . .
O11 Tb3 O28 Tb2 142.8(3) . .
O11 Tb3 O28 Tb2' 139.4(3) . .
O11 Tb3 O28 C22 -22.1(7) . .
O11 Tb3 O30 Ge7 120.6(4) . .
O11 Tb3 O30 Tb2 -66.5(4) . .
O11 Tb3 O30 Tb2' -60.7(6) . .
O11 Tb4 Tb5 Tb3 -37.74(16) . 3_667
O11 Tb4 Tb5 O7 -121.7(3) . 3_667
O11 Tb4 Tb5 O9 0.5(2) . .
O11 Tb4 Tb5 O10 43.2(3) . .
O11 Tb4 Tb5 O12 -76.1(2) . 3_667
O11 Tb4 Tb5 O13 -157.6(3) . 3_667
O11 Tb4 Tb5 O20 79.2(3) . .
O11 Tb4 Tb5 O31 117.6(9) . 3_667
O11 Tb4 Tb5 O3W 140.4(3) . .
O11 Tb4 O10 Ge4 62.3(4) . .
O11 Tb4 O10 Tb5 -138.6(3) . .
O11 Tb4 O21 C15 121.5(11) . .
O11 Tb4 O27 C22 26.6(11) . .
O12 Ge6 Tb1 Ge2 49.3(2) . .
O12 Ge6 Tb1 Ge5 -84.5(2) . .
O12 Ge6 Tb1 O1 70.2(3) . .
O12 Ge6 Tb1 O2 34.4(3) . .
O12 Ge6 Tb1 O3 -52.0(3) . .
O12 Ge6 Tb1 O4 -84.8(3) . .
O12 Ge6 Tb1 O5 -108.8(4) . .
O12 Ge6 Tb1 O6 93.0(4) . .
O12 Ge6 Tb1 O14 -164.1(4) . 4_576
O12 Ge6 Tb1 O1W -7.6(3) . .
O12 Ge6 Tb1 O2W 151.5(4) . .
O12 Ge6 Tb3 Tb4 112.9(3) . .
O12 Ge6 Tb3 Tb5 -5.1(3) . 3_667
O12 Ge6 Tb3 Tb2' -118.2(4) . .
O12 Ge6 Tb3 O8 83.3(4) . 3_667
O12 Ge6 Tb3 O9 -0.8(4) . 3_667
O12 Ge6 Tb3 O11 120.5(4) . .
O12 Ge6 Tb3 O17 -59.4(5) . 3_667
O12 Ge6 Tb3 O23 -155.0(4) . .
O12 Ge6 Tb3 O28 -163.9(4) . .
O12 Ge6 Tb3 O30 -92.8(4) . .
O12 Ge6 O5 Ge5 -38.0(6) . .
O12 Ge6 O5 Tb1 89.0(3) . .
O12 Ge6 O6 Ge1 13.1(6) . .
O12 Ge6 O6 Tb1 -102.6(3) . .
O12 Ge6 C16 C17 90.1(8) . .
O12 Tb3 Tb4 Ge2 -127.88(17) . 3_667
O12 Tb3 Tb4 Ge5 49.90(17) . .
O12 Tb3 Tb4 Tb5 -38.83(17) . .
O12 Tb3 Tb4 O7 -76.3(2) . 3_667
O12 Tb3 Tb4 O8 -113.6(3) . 3_667
O12 Tb3 Tb4 O10 -1.7(2) . .
O12 Tb3 Tb4 O11 38.0(3) . .
O12 Tb3 Tb4 O15 -152.4(2) . 3_667
O12 Tb3 Tb4 O21 72.2(2) . .
O12 Tb3 Tb4 O27 138.7(3) . .
O12 Tb3 Tb4 O4W 142.9(4) . .
O12 Tb3 Tb2' Ge7 45.3(2) . .
O12 Tb3 Tb2' Tb2 -155.5(7) . .
O12 Tb3 Tb2' O18 130.0(3) . 3_667
O12 Tb3 Tb2' O24 -53.8(4) . .
O12 Tb3 Tb2' O25 57.3(6) . .
O12 Tb3 Tb2' O28 -143.4(3) . .
O12 Tb3 Tb2' O30 44.7(5) . .
O12 Tb3 Tb2' O5W -96.2(6) . .
O12 Tb3 O11 Ge5 63.8(4) . .
O12 Tb3 O11 Tb4 -144.9(3) . .
O12 Tb3 O23 C18 105.4(10) . .
O12 Tb3 O28 Tb2 67.5(4) . .
O12 Tb3 O28 Tb2' 64.0(4) . .
O12 Tb3 O28 C22 -97.5(8) . .
O12 Tb3 O30 Ge7 42.9(5) . .
O12 Tb3 O30 Tb2 -144.2(3) . .
O12 Tb3 O30 Tb2' -138.4(4) . .
O12 Tb5 O9 Ge3 -172.4(5) 3_667 .
O12 Tb5 O9 Tb3 -6.7(2) 3_667 3_667
O12 Tb5 O10 Ge4 -121.0(3) 3_667 .
O12 Tb5 O10 Tb4 77.5(3) 3_667 .
O12 Tb5 O20 C12 -124(2) 3_667 .
O13 Tb5 O9 Ge3 -133.9(4) 3_667 .
O13 Tb5 O9 Tb3 31.7(5) 3_667 3_667
O13 Tb5 O10 Ge4 132.0(4) 3_667 .
O13 Tb5 O10 Tb4 -29.5(5) 3_667 .
O13 Tb5 O20 C12 -17(2) 3_667 .
O14 Tb1 O1 Ge1 -137.6(3) 4_576 .
O14 Tb1 O1 Ge2 85.5(4) 4_576 .
O14 Tb1 O2 Ge2 -138.0(3) 4_576 .
O14 Tb1 O2 Ge3 84.2(3) 4_576 .
O14 Tb1 O3 Ge3 -115.3(4) 4_576 .
O14 Tb1 O3 Ge4 109.7(4) 4_576 .
O14 Tb1 O4 Ge4 -89.3(3) 4_576 .
O14 Tb1 O4 Ge5 133.8(3) 4_576 .
O14 Tb1 O5 Ge5 -82.4(4) 4_576 .
O14 Tb1 O5 Ge6 138.9(3) 4_576 .
O14 Tb1 O6 Ge1 115.6(4) 4_576 .
O14 Tb1 O6 Ge6 -105.8(4) 4_576 .
O15 Tb4 Tb5 Tb3 109.49(17) 3_667 3_667
O15 Tb4 Tb5 O7 25.5(3) 3_667 3_667
O15 Tb4 Tb5 O9 147.7(2) 3_667 .
O15 Tb4 Tb5 O10 -169.5(3) 3_667 .
O15 Tb4 Tb5 O12 71.1(2) 3_667 3_667
O15 Tb4 Tb5 O13 -10.4(3) 3_667 3_667
O15 Tb4 Tb5 O20 -133.5(3) 3_667 .
O15 Tb4 Tb5 O31 -95.2(9) 3_667 3_667
O15 Tb4 Tb5 O3W -72.3(3) 3_667 .
O15 Tb4 O10 Ge4 -143.3(4) 3_667 .
O15 Tb4 O10 Tb5 15.7(5) 3_667 .
O15 Tb4 O11 Ge5 141.7(3) 3_667 .
O15 Tb4 O11 Tb3 -14.3(4) 3_667 .
O15 Tb4 O21 C15 -9.6(12) 3_667 .
O15 Tb4 O27 C22 -116.7(11) 3_667 .
O17 Tb3 Tb4 Ge2 22.66(17) 3_667 3_667
O17 Tb3 Tb4 Ge5 -159.56(17) 3_667 .
O17 Tb3 Tb4 Tb5 111.71(17) 3_667 .
O17 Tb3 Tb4 O7 74.2(2) 3_667 3_667
O17 Tb3 Tb4 O8 36.9(3) 3_667 3_667
O17 Tb3 Tb4 O10 148.9(2) 3_667 .
O17 Tb3 Tb4 O11 -171.5(3) 3_667 .
O17 Tb3 Tb4 O15 -1.8(2) 3_667 3_667
O17 Tb3 Tb4 O21 -137.2(2) 3_667 .
O17 Tb3 Tb4 O27 -70.8(2) 3_667 .
O17 Tb3 Tb4 O4W -66.5(4) 3_667 .
O17 Tb3 Tb2' Ge7 -86.6(2) 3_667 .
O17 Tb3 Tb2' Tb2 72.5(7) 3_667 .
O17 Tb3 Tb2' O18 -2.0(3) 3_667 3_667
O17 Tb3 Tb2' O24 174.2(4) 3_667 .
O17 Tb3 Tb2' O25 -74.6(6) 3_667 .
O17 Tb3 Tb2' O28 84.6(3) 3_667 .
O17 Tb3 Tb2' O30 -87.3(4) 3_667 .
O17 Tb3 Tb2' O5W 131.8(7) 3_667 .
O17 Tb3 O11 Ge5 -138.8(4) 3_667 .
O17 Tb3 O11 Tb4 12.5(5) 3_667 .
O17 Tb3 O12 Ge6 147.6(3) 3_667 .
O17 Tb3 O12 Tb5 -24.8(4) 3_667 3_667
O17 Tb3 O23 C18 -26.7(11) 3_667 .
O17 Tb3 O28 Tb2 -74.6(3) 3_667 .
O17 Tb3 O28 Tb2' -78.1(3) 3_667 .
O17 Tb3 O28 C22 120.4(8) 3_667 .
O17 Tb3 O30 Ge7 -96.1(5) 3_667 .
O17 Tb3 O30 Tb2 76.8(3) 3_667 .
O17 Tb3 O30 Tb2' 82.6(4) 3_667 .
O18 Tb2 Tb2' Ge7 -37.8(12) 3_667 .
O18 Tb2 Tb2' Tb3 -74.80(18) 3_667 .
O18 Tb2 Tb2' O24 -154.6(4) 3_667 .
O18 Tb2 Tb2' O25 73.0(9) 3_667 .
O18 Tb2 Tb2' O28 -85.1(5) 3_667 .
O18 Tb2 Tb2' O30 -62.0(7) 3_667 .
O18 Tb2 Tb2' O5W 134.0(2) 3_667 .
O18 Tb2 N1 C23 52.6(8) 3_667 .
O18 Tb2 N1 C27 -114.7(10) 3_667 .
O18 Tb2 O24 Tb2' 46.8(8) 3_667 .
O18 Tb2 O24 C18 -34.1(11) 3_667 .
O18 Tb2 O25 Tb2 71.2(3) 3_667 3_566
O18 Tb2 O25 Tb2' -103.7(12) 3_667 .
O18 Tb2 O25 C21 -149(2) 3_667 .
O18 Tb2 O28 Tb3 71.5(3) 3_667 .
O18 Tb2 O28 Tb2' 88.0(8) 3_667 .
O18 Tb2 O28 C22 -124.4(8) 3_667 .
O18 Tb2 O30 Ge7 82.8(4) 3_667 .
O18 Tb2 O30 Tb3 -90.8(3) 3_667 .
O18 Tb2 O30 Tb2' 110.6(9) 3_667 .
O18 Tb2 O5W Tb2' -90.1(7) 3_667 .
O18 Tb2' O24 Tb2 -78.3(11) 3_667 .
O18 Tb2' O24 C18 31.0(16) 3_667 .
O18 Tb2' O25 Tb2 67.5(11) 3_667 .
O18 Tb2' O25 Tb2 61.8(5) 3_667 3_566
O18 Tb2' O25 C21 -142.9(17) 3_667 .
O18 Tb2' O28 Tb2 -81.3(8) 3_667 .
O18 Tb2' O28 Tb3 82.7(3) 3_667 .
O18 Tb2' O28 C22 -120.7(10) 3_667 .
O18 Tb2' O30 Ge7 93.5(4) 3_667 .
O18 Tb2' O30 Tb2 -61.9(9) 3_667 .
O18 Tb2' O30 Tb3 -85.5(4) 3_667 .
O18 Tb2' O5W Tb2 58.3(6) 3_667 .
O20 Tb5 O9 Ge3 -15.0(4) . .
O20 Tb5 O9 Tb3 150.6(3) . 3_667
O20 Tb5 O10 Ge4 18.6(4) . .
O20 Tb5 O10 Tb4 -142.8(4) . .
O21 Tb4 Tb5 Tb3 -109.77(17) . 3_667
O21 Tb4 Tb5 O7 166.3(3) . 3_667
O21 Tb4 Tb5 O9 -71.5(2) . .
O21 Tb4 Tb5 O10 -28.8(3) . .
O21 Tb4 Tb5 O12 -148.2(2) . 3_667
O21 Tb4 Tb5 O13 130.3(3) . 3_667
O21 Tb4 Tb5 O20 7.2(3) . .
O21 Tb4 Tb5 O31 45.6(9) . 3_667
O21 Tb4 Tb5 O3W 68.4(3) . .
O21 Tb4 O10 Ge4 -8.7(4) . .
O21 Tb4 O10 Tb5 150.3(3) . .
O21 Tb4 O11 Ge5 12.3(3) . .
O21 Tb4 O11 Tb3 -143.7(3) . .
O21 Tb4 O27 C22 98.7(11) . .
O23 Tb3 Tb4 Ge2 160.90(16) . 3_667
O23 Tb3 Tb4 Ge5 -21.32(16) . .
O23 Tb3 Tb4 Tb5 -110.05(17) . .
O23 Tb3 Tb4 O7 -147.6(2) . 3_667
O23 Tb3 Tb4 O8 175.2(3) . 3_667
O23 Tb3 Tb4 O10 -72.9(2) . .
O23 Tb3 Tb4 O11 -33.2(3) . .
O23 Tb3 Tb4 O15 136.4(2) . 3_667
O23 Tb3 Tb4 O21 1.0(2) . .
O23 Tb3 Tb4 O27 67.4(2) . .
O23 Tb3 Tb4 O4W 71.7(4) . .
O23 Tb3 Tb2' Ge7 97.5(2) . .
O23 Tb3 Tb2' Tb2 -103.4(7) . .
O23 Tb3 Tb2' O18 -177.9(3) . 3_667
O23 Tb3 Tb2' O24 -1.6(3) . .
O23 Tb3 Tb2' O25 109.5(6) . .
O23 Tb3 Tb2' O28 -91.3(3) . .
O23 Tb3 Tb2' O30 96.9(5) . .
O23 Tb3 Tb2' O5W -44.1(6) . .
O23 Tb3 O11 Ge5 -6.0(4) . .
O23 Tb3 O11 Tb4 145.3(3) . .
O23 Tb3 O12 Ge6 18.5(3) . .
O23 Tb3 O12 Tb5 -153.9(3) . 3_667
O23 Tb3 O28 Tb2 72.3(3) . .
O23 Tb3 O28 Tb2' 68.8(3) . .
O23 Tb3 O28 C22 -92.7(8) . .
O23 Tb3 O30 Ge7 110.2(5) . .
O23 Tb3 O30 Tb2 -76.9(3) . .
O23 Tb3 O30 Tb2' -71.1(4) . .
O24 Tb2 Tb2' Ge7 116.8(13) . .
O24 Tb2 Tb2' Tb3 79.8(4) . .
O24 Tb2 Tb2' O18 154.6(4) . 3_667
O24 Tb2 Tb2' O25 -132.4(12) . .
O24 Tb2 Tb2' O28 69.4(6) . .
O24 Tb2 Tb2' O30 92.6(7) . .
O24 Tb2 Tb2' O5W -71.4(4) . .
O24 Tb2 N1 C23 -99.9(8) . .
O24 Tb2 N1 C27 92.8(10) . .
O24 Tb2 O25 Tb2 -143.9(3) . 3_566
O24 Tb2 O25 Tb2' 41.2(11) . .
O24 Tb2 O25 C21 -4(2) . .
O24 Tb2 O28 Tb3 -73.2(3) . .
O24 Tb2 O28 Tb2' -56.7(8) . .
O24 Tb2 O28 C22 90.9(8) . .
O24 Tb2 O30 Ge7 -96.2(4) . .
O24 Tb2 O30 Tb3 90.2(3) . .
O24 Tb2 O30 Tb2' -68.4(9) . .
O24 Tb2 O5W Tb2' 61.9(7) . .
O24 Tb2' O25 Tb2 -128.5(13) . .
O24 Tb2' O25 Tb2 -134.2(5) . 3_566
O24 Tb2' O25 C21 21.1(19) . .
O24 Tb2' O28 Tb2 112.2(9) . .
O24 Tb2' O28 Tb3 -83.8(3) . .
O24 Tb2' O28 C22 72.8(10) . .
O24 Tb2' O30 Ge7 -103.6(4) . .
O24 Tb2' O30 Tb2 101.1(10) . .
O24 Tb2' O30 Tb3 77.5(4) . .
O24 Tb2' O5W Tb2 -106.3(7) . .
O25 Tb2 Tb2' Ge7 -106.0(12) 3_566 .
O25 Tb2 Tb2' Ge7 -110.8(18) . .
O25 Tb2 Tb2' Tb3 -147.8(10) . .
O25 Tb2 Tb2' Tb3 -143.0(2) 3_566 .
O25 Tb2 Tb2' O18 -73.0(9) . 3_667
O25 Tb2 Tb2' O18 -68.2(3) 3_566 3_667
O25 Tb2 Tb2' O24 132.4(12) . .
O25 Tb2 Tb2' O24 137.2(3) 3_566 .
O25 Tb2 Tb2' O25 4.8(12) 3_566 .
O25 Tb2 Tb2' O28 -158.2(7) . .
O25 Tb2 Tb2' O28 -153.4(6) 3_566 .
O25 Tb2 Tb2' O30 -135.0(15) . .
O25 Tb2 Tb2' O30 -130.2(6) 3_566 .
O25 Tb2 Tb2' O5W 65.8(3) 3_566 .
O25 Tb2 Tb2' O5W 61.0(9) . .
O25 Tb2 N1 C23 122.3(8) 3_566 .
O25 Tb2 N1 C23 -177.4(7) . .
O25 Tb2 N1 C27 -45.0(10) 3_566 .
O25 Tb2 N1 C27 15.3(13) . .
O25 Tb2 O24 Tb2' -27.0(7) . .
O25 Tb2 O24 Tb2' -81.5(8) 3_566 .
O25 Tb2 O24 C18 -162.4(8) 3_566 .
O25 Tb2 O24 C18 -107.9(9) . .
O25 Tb2 O25 Tb2 0.001(1) 3_566 3_566
O25 Tb2 O25 Tb2' -174.9(12) 3_566 .
O25 Tb2 O25 C21 140(2) 3_566 .
O25 Tb2 O28 Tb3 11.8(7) . .
O25 Tb2 O28 Tb3 129.0(3) 3_566 .
O25 Tb2 O28 Tb2' 145.5(9) 3_566 .
O25 Tb2 O28 Tb2' 28.3(9) . .
O25 Tb2 O28 C22 -66.9(9) 3_566 .
O25 Tb2 O28 C22 175.9(8) . .
O25 Tb2 O30 Ge7 43.0(5) 3_566 .
O25 Tb2 O30 Ge7 -1.3(4) . .
O25 Tb2 O30 Tb3 -174.8(3) . .
O25 Tb2 O30 Tb3 -130.5(3) 3_566 .
O25 Tb2 O30 Tb2' 70.9(9) 3_566 .
O25 Tb2 O30 Tb2' 26.6(9) . .
O25 Tb2 O5W Tb2' -106.0(7) 3_566 .
O25 Tb2 O5W Tb2' -34.3(7) . .
O25 Tb2' O24 Tb2 142.3(10) . .
O25 Tb2' O24 C18 -108.4(9) . .
O25 Tb2' O28 Tb2 -95.2(19) . .
O25 Tb2' O28 Tb3 68.8(17) . .
O25 Tb2' O28 C22 -134.6(18) . .
O25 Tb2' O30 Ge7 8.5(5) . .
O25 Tb2' O30 Tb2 -146.8(11) . .
O25 Tb2' O30 Tb3 -170.5(4) . .
O25 Tb2' O5W Tb2 136.9(8) . .
O26 Tb2 Tb2' Ge7 -84.7(16) 3_566 .
O26 Tb2 Tb2' Tb3 -121.7(11) 3_566 .
O26 Tb2 Tb2' O18 -46.9(12) 3_566 3_667
O26 Tb2 Tb2' O24 158.6(9) 3_566 .
O26 Tb2 Tb2' O25 26(2) 3_566 .
O26 Tb2 Tb2' O28 -132.0(15) 3_566 .
O26 Tb2 Tb2' O30 -108.9(11) 3_566 .
O26 Tb2 Tb2' O5W 87.2(12) 3_566 .
O26 Tb2 N1 C23 87.9(8) 3_566 .
O26 Tb2 N1 C27 -79.4(10) 3_566 .
O26 Tb2 O24 Tb2' -160.6(8) 3_566 .
O26 Tb2 O24 C18 118.5(9) 3_566 .
O26 Tb2 O25 Tb2 9.4(4) 3_566 3_566
O26 Tb2 O25 Tb2' -165.6(12) 3_566 .
O26 Tb2 O25 C21 149(2) 3_566 .
O26 Tb2 O28 Tb3 140.6(3) 3_566 .
O26 Tb2 O28 Tb2' 157.1(8) 3_566 .
O26 Tb2 O28 C22 -55.3(8) 3_566 .
O26 Tb2 O30 Ge7 107.2(4) 3_566 .
O26 Tb2 O30 Tb3 -66.4(4) 3_566 .
O26 Tb2 O30 Tb2' 135.0(10) 3_566 .
O26 Tb2 O5W Tb2' -148.6(7) 3_566 .
O27 Tb4 Tb5 Tb3 -163.4(12) . 3_667
O27 Tb4 Tb5 O7 112.7(13) . 3_667
O27 Tb4 Tb5 O9 -125.1(12) . .
O27 Tb4 Tb5 O10 -82.4(12) . .
O27 Tb4 Tb5 O12 158.2(12) . 3_667
O27 Tb4 Tb5 O13 76.7(12) . 3_667
O27 Tb4 Tb5 O20 -46.4(12) . .
O27 Tb4 Tb5 O31 -8.0(15) . 3_667
O27 Tb4 Tb5 O3W 14.8(12) . .
O27 Tb4 O10 Ge4 7.7(7) . .
O27 Tb4 O10 Tb5 166.7(3) . .
O27 Tb4 O11 Ge5 88.7(4) . .
O27 Tb4 O11 Tb3 -67.3(3) . .
O27 Tb4 O21 C15 39.2(11) . .
O27 C22 C23 N1 175.1(10) . .
O27 C22 C23 C24 -5.7(16) . .
O28 Tb2 Tb2' Ge7 47.3(15) . .
O28 Tb2 Tb2' Tb3 10.3(5) . .
O28 Tb2 Tb2' O18 85.1(5) . 3_667
O28 Tb2 Tb2' O24 -69.4(6) . .
O28 Tb2 Tb2' O25 158.2(7) . .
O28 Tb2 Tb2' O30 23.2(10) . .
O28 Tb2 Tb2' O5W -140.8(5) . .
O28 Tb2 N1 C23 -9.0(7) . .
O28 Tb2 N1 C27 -176.2(11) . .
O28 Tb2 O24 Tb2' 124.3(7) . .
O28 Tb2 O24 C18 43.4(9) . .
O28 Tb2 O25 Tb2 132.2(5) . 3_566
O28 Tb2 O25 Tb2' -42.8(13) . .
O28 Tb2 O25 C21 -88(2) . .
O28 Tb2 O30 Ge7 173.1(4) . .
O28 Tb2 O30 Tb3 -0.4(2) . .
O28 Tb2 O30 Tb2' -159.0(9) . .
O28 Tb2 O5W Tb2' 130.2(7) . .
O28 Tb3 Tb4 Ge2 91.30(17) . 3_667
O28 Tb3 Tb4 Ge5 -90.92(17) . .
O28 Tb3 Tb4 Tb5 -179.65(17) . .
O28 Tb3 Tb4 O7 142.8(2) . 3_667
O28 Tb3 Tb4 O8 105.6(3) . 3_667
O28 Tb3 Tb4 O10 -142.5(2) . .
O28 Tb3 Tb4 O11 -102.8(3) . .
O28 Tb3 Tb4 O15 66.8(2) . 3_667
O28 Tb3 Tb4 O21 -68.6(2) . .
O28 Tb3 Tb4 O27 -2.2(2) . .
O28 Tb3 Tb4 O4W 2.1(4) . .
O28 Tb3 Tb2' Ge7 -171.2(3) . .
O28 Tb3 Tb2' Tb2 -12.1(6) . .
O28 Tb3 Tb2' O18 -86.6(3) . 3_667
O28 Tb3 Tb2' O24 89.6(4) . .
O28 Tb3 Tb2' O25 -159.2(6) . .
O28 Tb3 Tb2' O30 -171.8(5) . .
O28 Tb3 Tb2' O5W 47.2(6) . .
O28 Tb3 O11 Ge5 -78.6(5) . .
O28 Tb3 O11 Tb4 72.6(3) . .
O28 Tb3 O12 Ge6 23.4(5) . .
O28 Tb3 O12 Tb5 -149.0(3) . 3_667
O28 Tb3 O23 C18 -71.4(10) . .
O28 Tb3 O30 Ge7 -172.5(5) . .
O28 Tb3 O30 Tb2 0.4(2) . .
O28 Tb3 O30 Tb2' 6.2(4) . .
O28 Tb2' O24 Tb2 -45.9(6) . .
O28 Tb2' O24 C18 63.5(9) . .
O28 Tb2' O25 Tb2 75.3(18) . 3_566
O28 Tb2' O25 Tb2 81.0(18) . .
O28 Tb2' O25 C21 -129.3(19) . .
O28 Tb2' O30 Ge7 173.4(4) . .
O28 Tb2' O30 Tb2 18.1(8) . .
O28 Tb2' O30 Tb3 -5.5(3) . .
O28 Tb2' O5W Tb2 -31.6(5) . .
O28 C22 C23 N1 -1.5(14) . .
O28 C22 C23 C24 177.7(11) . .
O29 Ge7 Tb2' Tb2 74.7(14) . .
O29 Ge7 Tb2' Tb3 116.1(3) . .
O29 Ge7 Tb2' O18 37.7(4) . 3_667
O29 Ge7 Tb2' O24 -166.6(4) . .
O29 Ge7 Tb2' O25 -54.1(5) . .
O29 Ge7 Tb2' O28 110.2(4) . .
O29 Ge7 Tb2' O30 116.8(5) . .
O29 Ge7 Tb2' O5W -93.6(5) . .
O29 Ge7 O30 Tb2 -66.4(5) . .
O29 Ge7 O30 Tb3 105.5(5) . .
O29 Ge7 O30 Tb2' -73.3(5) . .
O29 Ge7 O31 Tb5 -127.3(7) . 3_667
O29 Ge7 C19 C20 48.5(14) . .
O30 Ge7 Tb2' Tb2 -42.1(13) . .
O30 Ge7 Tb2' Tb3 -0.6(4) . .
O30 Ge7 Tb2' O18 -79.1(4) . 3_667
O30 Ge7 Tb2' O24 76.6(5) . .
O30 Ge7 Tb2' O25 -170.8(6) . .
O30 Ge7 Tb2' O28 -6.6(4) . .
O30 Ge7 Tb2' O5W 149.6(7) . .
O30 Ge7 O31 Tb5 -9.7(7) . 3_667
O30 Ge7 C19 C20 -82.7(14) . .
O30 Tb2 Tb2' Ge7 24.2(7) . .
O30 Tb2 Tb2' Tb3 -12.8(6) . .
O30 Tb2 Tb2' O18 62.0(7) . 3_667
O30 Tb2 Tb2' O24 -92.6(7) . .
O30 Tb2 Tb2' O25 135.0(15) . .
O30 Tb2 Tb2' O28 -23.2(10) . .
O30 Tb2 Tb2' O5W -164.0(7) . .
O30 Tb2 N1 C23 -42.3(9) . .
O30 Tb2 N1 C27 150.5(9) . .
O30 Tb2 O24 Tb2' 48.4(7) . .
O30 Tb2 O24 C18 -32.5(9) . .
O30 Tb2 O25 Tb2 143.5(4) . 3_566
O30 Tb2 O25 Tb2' -31.4(11) . .
O30 Tb2 O25 C21 -77(2) . .
O30 Tb2 O28 Tb3 0.4(2) . .
O30 Tb2 O28 Tb2' 16.9(8) . .
O30 Tb2 O28 C22 164.5(8) . .
O30 Tb2 O5W Tb2' 15.8(7) . .
O30 Tb3 Tb4 Ge2 94.3(3) . 3_667
O30 Tb3 Tb4 Ge5 -88.0(3) . .
O30 Tb3 Tb4 Tb5 -176.7(3) . .
O30 Tb3 Tb4 O7 145.8(4) . 3_667
O30 Tb3 Tb4 O8 108.5(4) . 3_667
O30 Tb3 Tb4 O10 -139.5(4) . .
O30 Tb3 Tb4 O11 -99.9(4) . .
O30 Tb3 Tb4 O15 69.7(4) . 3_667
O30 Tb3 Tb4 O21 -65.7(4) . .
O30 Tb3 Tb4 O27 0.8(4) . .
O30 Tb3 Tb4 O4W 5.1(5) . .
O30 Tb3 Tb2' Ge7 0.6(4) . .
O30 Tb3 Tb2' Tb2 159.7(9) . .
O30 Tb3 Tb2' O18 85.2(5) . 3_667
O30 Tb3 Tb2' O24 -98.5(5) . .
O30 Tb3 Tb2' O25 12.6(5) . .
O30 Tb3 Tb2' O28 171.8(5) . .
O30 Tb3 Tb2' O5W -140.9(8) . .
O30 Tb3 O11 Ge5 -16.3(7) . .
O30 Tb3 O11 Tb4 135.0(3) . .
O30 Tb3 O12 Ge6 86.5(3) . .
O30 Tb3 O12 Tb5 -85.9(3) . 3_667
O30 Tb3 O23 C18 7.7(10) . .
O30 Tb3 O28 Tb2 -0.4(2) . .
O30 Tb3 O28 Tb2' -3.9(2) . .
O30 Tb3 O28 C22 -165.4(8) . .
O30 Tb2' O24 Tb2 -120.2(8) . .
O30 Tb2' O24 C18 -10.8(9) . .
O30 Tb2' O25 Tb2 141.9(13) . .
O30 Tb2' O25 Tb2 136.2(4) . 3_566
O30 Tb2' O25 C21 -68.4(17) . .
O30 Tb2' O28 Tb2 -159.3(10) . .
O30 Tb2' O28 Tb3 4.7(3) . .
O30 Tb2' O28 C22 161.3(10) . .
O30 Tb2' O5W Tb2 -138.5(17) . .
O31 Ge7 Tb2' Tb2 -44.6(16) . .
O31 Ge7 Tb2' Tb3 -3.2(6) . .
O31 Ge7 Tb2' O18 -81.7(6) . 3_667
O31 Ge7 Tb2' O24 74.0(6) . .
O31 Ge7 Tb2' O25 -173.4(6) . .
O31 Ge7 Tb2' O28 -9.1(6) . .
O31 Ge7 Tb2' O30 -2.6(7) . .
O31 Ge7 Tb2' O5W 147.0(6) . .
O31 Ge7 O30 Tb2 -174.6(4) . .
O31 Ge7 O30 Tb3 -2.7(6) . .
O31 Ge7 O30 Tb2' 178.5(4) . .
O31 Ge7 C19 C20 155.1(13) . .
O31 Tb5 O9 Ge3 -87.2(5) 3_667 .
O31 Tb5 O9 Tb3 78.5(3) 3_667 3_667
O31 Tb5 O10 Ge4 -1.3(6) 3_667 .
O31 Tb5 O10 Tb4 -162.8(3) 3_667 .
O31 Tb5 O20 C12 -78(2) 3_667 .
O1W Tb1 O1 Ge1 69.7(3) . .
O1W Tb1 O1 Ge2 -67.2(3) . .
O1W Tb1 O2 Ge2 68.8(3) . .
O1W Tb1 O2 Ge3 -69.1(3) . .
O1W Tb1 O3 Ge3 67.9(3) . .
O1W Tb1 O3 Ge4 -67.1(3) . .
O1W Tb1 O4 Ge4 67.4(3) . .
O1W Tb1 O4 Ge5 -69.5(3) . .
O1W Tb1 O5 Ge5 68.2(3) . .
O1W Tb1 O5 Ge6 -70.4(3) . .
O1W Tb1 O6 Ge1 -67.9(3) . .
O1W Tb1 O6 Ge6 70.7(3) . .
O2W Tb1 O1 Ge1 -79.3(4) . .
O2W Tb1 O1 Ge2 143.9(4) . .
O2W Tb1 O2 Ge2 -73.0(4) . .
O2W Tb1 O2 Ge3 149.1(3) . .
O2W Tb1 O3 Ge3 -107.7(6) . .
O2W Tb1 O3 Ge4 117.3(6) . .
O2W Tb1 O4 Ge4 -148.6(3) . .
O2W Tb1 O4 Ge5 74.5(4) . .
O2W Tb1 O5 Ge5 -145.6(4) . .
O2W Tb1 O5 Ge6 75.7(4) . .
O2W Tb1 O6 Ge1 109.5(5) . .
O2W Tb1 O6 Ge6 -111.9(5) . .
O3W Tb5 O9 Ge3 -0.1(7) . .
O3W Tb5 O9 Tb3 165.6(4) . 3_667
O3W Tb5 O10 Ge4 88.4(4) . .
O3W Tb5 O10 Tb4 -73.0(3) . .
O3W Tb5 O20 C12 31(2) . .
O4W Tb4 Tb5 Tb3 178.87(19) . 3_667
O4W Tb4 Tb5 O7 94.9(3) . 3_667
O4W Tb4 Tb5 O9 -142.9(3) . .
O4W Tb4 Tb5 O10 -100.1(3) . .
O4W Tb4 Tb5 O12 140.5(2) . 3_667
O4W Tb4 Tb5 O13 59.0(3) . 3_667
O4W Tb4 Tb5 O20 -64.1(3) . .
O4W Tb4 Tb5 O31 -25.8(9) . 3_667
O4W Tb4 Tb5 O3W -3.0(3) . .
O4W Tb4 O10 Ge4 -76.5(5) . .
O4W Tb4 O10 Tb5 82.6(3) . .
O4W Tb4 O11 Ge5 29.6(6) . .
O4W Tb4 O11 Tb3 -126.4(3) . .
O4W Tb4 O21 C15 -46.7(11) . .
O4W Tb4 O27 C22 172.0(12) . .
O5W Tb2 Tb2' Ge7 -171.8(12) . .
O5W Tb2 Tb2' Tb3 151.2(2) . .
O5W Tb2 Tb2' O18 -134.0(2) . 3_667
O5W Tb2 Tb2' O24 71.4(4) . .
O5W Tb2 Tb2' O25 -61.0(9) . .
O5W Tb2 Tb2' O28 140.8(5) . .
O5W Tb2 Tb2' O30 164.0(7) . .
O5W Tb2 N1 C23 -175.2(8) . .
O5W Tb2 N1 C27 17.5(10) . .
O5W Tb2 O24 Tb2' -98.4(7) . .
O5W Tb2 O24 C18 -179.2(9) . .
O5W Tb2 O25 Tb2 -71.6(3) . 3_566
O5W Tb2 O25 Tb2' 113.4(12) . .
O5W Tb2 O25 C21 68(2) . .
O5W Tb2 O28 Tb3 -136.3(3) . .
O5W Tb2 O28 Tb2' -119.8(9) . .
O5W Tb2 O28 C22 27.8(9) . .
O5W Tb2 O30 Ge7 -50.1(5) . .
O5W Tb2 O30 Tb3 136.3(3) . .
O5W Tb2 O30 Tb2' -22.3(10) . .
O5W Tb2' O24 Tb2 70.9(7) . .
O5W Tb2' O24 C18 -179.8(9) . .
O5W Tb2' O25 Tb2 -59.3(11) . .
O5W Tb2' O25 Tb2 -65.0(5) . 3_566
O5W Tb2' O25 C21 90.3(17) . .
O5W Tb2' O28 Tb2 41.7(7) . .
O5W Tb2' O28 Tb3 -154.3(3) . .
O5W Tb2' O28 C22 2.3(11) . .
O5W Tb2' O30 Ge7 -72.4(13) . .
O5W Tb2' O30 Tb2 132.3(19) . .
O5W Tb2' O30 Tb3 108.6(12) . .
C1 Ge1 O1 Ge2 -102.2(6) . .
C1 Ge1 O1 Tb1 133.4(4) . .
C1 Ge1 O6 Ge6 111.9(6) . .
C1 Ge1 O6 Tb1 -133.1(3) . .
C1 Ge1 O7 Tb4 82.8(5) . 3_667
C1 Ge1 O7 Tb5 -83.0(5) . 3_667
C1 C2 C3 O13 43.2(14) . .
C1 C2 C3 O14 -141.6(11) . .
C4 Ge2 Tb1 Ge5 -173.0(4) . .
C4 Ge2 Tb1 Ge6 127.7(4) . .
C4 Ge2 Tb1 O1 82.7(5) . .
C4 Ge2 Tb1 O2 -72.6(5) . .
C4 Ge2 Tb1 O3 -95.5(4) . .
C4 Ge2 Tb1 O4 -129.6(4) . .
C4 Ge2 Tb1 O5 142.5(5) . .
C4 Ge2 Tb1 O6 107.0(4) . .
C4 Ge2 Tb1 O14 -26.2(5) . 4_576
C4 Ge2 Tb1 O1W -173.9(4) . .
C4 Ge2 Tb1 O2W 45.7(5) . .
C4 Ge2 O1 Ge1 107.4(5) . .
C4 Ge2 O1 Tb1 -127.5(4) . .
C4 Ge2 O2 Ge3 -98.6(5) . .
C4 Ge2 O2 Tb1 132.7(4) . .
C4 Ge2 O8 Tb3 65.2(6) . 3_667
C4 Ge2 O8 Tb4 -79.0(5) . 3_667
C4 C5 C6 O15 34.4(14) . .
C4 C5 C6 O16 -151.5(11) . .
C7 Ge3 O2 Ge2 104.3(5) . .
C7 Ge3 O2 Tb1 -129.1(4) . .
C7 Ge3 O3 Ge4 -116.8(6) . .
C7 Ge3 O3 Tb1 130.7(4) . .
C7 Ge3 O9 Tb3 -83.0(5) . 3_667
C7 Ge3 O9 Tb5 81.3(6) . .
C7 C8 C9 O17 42.7(13) . .
C7 C8 C9 O18 -135.8(10) . .
C10 Ge4 O3 Ge3 114.9(6) . .
C10 Ge4 O3 Tb1 -132.6(4) . .
C10 Ge4 O4 Ge5 -102.8(6) . .
C10 Ge4 O4 Tb1 132.5(4) . .
C10 Ge4 O10 Tb4 77.9(6) . .
C10 Ge4 O10 Tb5 -79.5(5) . .
C10 C11 C12 O19 -160.7(14) . .
C10 C11 C12 O20 24.9(18) . .
C13 Ge5 Tb1 Ge2 -179.2(4) . .
C13 Ge5 Tb1 Ge6 -98.7(4) . .
C13 Ge5 Tb1 O1 -135.7(5) . .
C13 Ge5 Tb1 O2 137.3(5) . .
C13 Ge5 Tb1 O3 103.3(5) . .
C13 Ge5 Tb1 O4 80.6(5) . .
C13 Ge5 Tb1 O5 -75.8(5) . .
C13 Ge5 Tb1 O6 -100.0(5) . .
C13 Ge5 Tb1 O14 32.5(5) . 4_576
C13 Ge5 Tb1 O1W -178.3(5) . .
C13 Ge5 Tb1 O2W -39.1(5) . .
C13 Ge5 Tb4 Ge2 105.5(3) . 3_667
C13 Ge5 Tb4 Tb3 103.2(3) . .
C13 Ge5 Tb4 Tb5 -138.0(3) . .
C13 Ge5 Tb4 O7 -161.0(4) . 3_667
C13 Ge5 Tb4 O8 113.0(4) . 3_667
C13 Ge5 Tb4 O10 -128.3(4) . .
C13 Ge5 Tb4 O11 119.2(5) . .
C13 Ge5 Tb4 O15 52.9(5) . 3_667
C13 Ge5 Tb4 O21 -43.9(4) . .
C13 Ge5 Tb4 O27 33.9(4) . .
C13 Ge5 Tb4 O4W -39.9(4) . .
C13 Ge5 O4 Ge4 105.2(5) . .
C13 Ge5 O4 Tb1 -128.0(4) . .
C13 Ge5 O5 Ge6 -101.2(5) . .
C13 Ge5 O5 Tb1 130.2(4) . .
C13 Ge5 O11 Tb3 70.2(6) . .
C13 Ge5 O11 Tb4 -78.9(5) . .
C13 C14 C15 O21 30.3(14) . .
C13 C14 C15 O22 -151.8(11) . .
C16 Ge6 Tb1 Ge2 -123.2(4) . .
C16 Ge6 Tb1 Ge5 103.0(4) . .
C16 Ge6 Tb1 O1 -102.3(5) . .
C16 Ge6 Tb1 O2 -138.1(5) . .
C16 Ge6 Tb1 O3 135.5(5) . .
C16 Ge6 Tb1 O4 102.7(5) . .
C16 Ge6 Tb1 O5 78.7(5) . .
C16 Ge6 Tb1 O6 -79.5(5) . .
C16 Ge6 Tb1 O14 23.4(5) . 4_576
C16 Ge6 Tb1 O1W 179.9(5) . .
C16 Ge6 Tb1 O2W -21.0(5) . .
C16 Ge6 Tb3 Tb4 -136.5(4) . .
C16 Ge6 Tb3 Tb5 105.6(4) . 3_667
C16 Ge6 Tb3 Tb2' -7.6(4) . .
C16 Ge6 Tb3 O8 -166.0(4) . 3_667
C16 Ge6 Tb3 O9 109.8(4) . 3_667
C16 Ge6 Tb3 O11 -128.8(4) . .
C16 Ge6 Tb3 O12 110.7(5) . .
C16 Ge6 Tb3 O17 51.3(5) . 3_667
C16 Ge6 Tb3 O23 -44.3(4) . .
C16 Ge6 Tb3 O28 -53.2(4) . .
C16 Ge6 Tb3 O30 17.9(4) . .
C16 Ge6 O5 Ge5 106.7(5) . .
C16 Ge6 O5 Tb1 -126.3(4) . .
C16 Ge6 O6 Ge1 -115.8(6) . .
C16 Ge6 O6 Tb1 128.4(4) . .
C16 Ge6 O12 Tb3 -87.3(5) . .
C16 Ge6 O12 Tb5 82.8(6) . 3_667
C16 C17 C18 O23 39.2(13) . .
C16 C17 C18 O24 -142.2(10) . .
C19 Ge7 Tb2' Tb2 -173.0(14) . .
C19 Ge7 Tb2' Tb3 -131.6(4) . .
C19 Ge7 Tb2' O18 149.9(4) . 3_667
C19 Ge7 Tb2' O24 -54.4(5) . .
C19 Ge7 Tb2' O25 58.2(5) . .
C19 Ge7 Tb2' O28 -137.5(4) . .
C19 Ge7 Tb2' O30 -131.0(6) . .
C19 Ge7 Tb2' O5W 18.6(6) . .
C19 Ge7 O30 Tb2 64.2(6) . .
C19 Ge7 O30 Tb3 -123.9(5) . .
C19 Ge7 O30 Tb2' 57.3(6) . .
C19 Ge7 O31 Tb5 117.0(7) . 3_667
C19 C20 C21 O25 39(3) . .
C19 C20 C21 O26 -139.7(17) . .
C22 C23 C24 C25 -177.6(12) . .
C23 N1 C27 C26 1.2(19) . .
C23 C24 C25 C26 -1(2) . .
C24 C25 C26 C27 0(2) . .
C25 C26 C27 N1 0(2) . .
C27 N1 C23 C22 177.4(10) . .
C27 N1 C23 C24 -1.7(17) . .
